data_4345364
loop_
_publ_author_name
'Botezat, Olga'
'van Leusen, Jan'
'Kravtsov, Victor Ch'
'K\"ogerler, Paul'
'Baca, Svetlana G.'

_publ_section_title
;
 Ultralarge 3d/4f Coordination Wheels: From Carboxylate/Amino
 Alcohol-Supported {Fe4Ln2} to {Fe18Ln6} Rings.
;
_journal_issue 4
_journal_name_full 'Inorganic chemistry'
_journal_page_first 1814
_journal_page_last 1822
_journal_paper_doi 10.1021/acs.inorgchem.6b02100
_journal_volume 56
_journal_year 2017
_chemical_formula_sum 'C201 H432 Eu6 Fe18 N44 O109'
_chemical_formula_weight 7126.94
_space_group_crystal_system triclinic
_space_group_IT_number 2
_space_group_name_Hall '-P 1'
_space_group_name_H-M_alt 'P -1'
_symmetry_space_group_name_Hall '-P 1'
_symmetry_space_group_name_H-M 'P -1'
_atom_sites_solution_hydrogens mixed
_audit_creation_method SHELXL-2014/7
_cell_angle_alpha 78.5220(10)
_cell_angle_beta 82.0930(10)
_cell_angle_gamma 76.8330(10)
_cell_formula_units_Z 1
_cell_length_a 15.4184(6)
_cell_length_b 23.1345(9)
_cell_length_c 24.3653(10)
_cell_measurement_reflns_used 8305
_cell_measurement_temperature 100(2)
_cell_measurement_theta_max 20.61
_cell_measurement_theta_min 2.29
_cell_volume 8254.5(6)
_computing_cell_refinement 'Bruker SAINT'
_computing_data_collection 'Bruker APEX2'
_computing_data_reduction 'Bruker SAINT'
_computing_molecular_graphics 'Bruker SHELXTL'
_computing_publication_material 'Bruker SHELXTL'
_computing_structure_refinement 'SHELXL-2014/7 (Sheldrick, 2014)'
_computing_structure_solution 'SHELXS-97 (Sheldrick, 2008)'
_diffrn_ambient_temperature 100(2)
_diffrn_measured_fraction_theta_full 0.996
_diffrn_measured_fraction_theta_max 0.996
_diffrn_measurement_device_type 'Bruker APEX-II CCD'
_diffrn_measurement_method '\f and \w scans'
_diffrn_radiation_type MoK\a
_diffrn_radiation_wavelength 0.71073
_diffrn_reflns_av_R_equivalents 0.0718
_diffrn_reflns_av_unetI/netI 0.0790
_diffrn_reflns_Laue_measured_fraction_full 0.996
_diffrn_reflns_Laue_measured_fraction_max 0.996
_diffrn_reflns_limit_h_max 18
_diffrn_reflns_limit_h_min -18
_diffrn_reflns_limit_k_max 27
_diffrn_reflns_limit_k_min -27
_diffrn_reflns_limit_l_max 28
_diffrn_reflns_limit_l_min -28
_diffrn_reflns_number 89202
_diffrn_reflns_point_group_measured_fraction_full 0.996
_diffrn_reflns_point_group_measured_fraction_max 0.996
_diffrn_reflns_theta_full 25.000
_diffrn_reflns_theta_max 25.000
_diffrn_reflns_theta_min 1.714
_exptl_absorpt_coefficient_mu 1.965
_exptl_absorpt_correction_T_max 0.799
_exptl_absorpt_correction_T_min 0.731
_exptl_absorpt_correction_type multi-scan
_exptl_absorpt_process_details sadabs
_exptl_crystal_colour yellow
_exptl_crystal_density_diffrn 1.434
_exptl_crystal_description block
_exptl_crystal_F_000 3664
_exptl_crystal_size_max 0.170
_exptl_crystal_size_mid 0.130
_exptl_crystal_size_min 0.120
_exptl_transmission_factor_max 0.790
_exptl_transmission_factor_min 0.744
_refine_diff_density_max 1.924
_refine_diff_density_min -1.651
_refine_diff_density_rms 0.141
_refine_ls_extinction_method none
_refine_ls_goodness_of_fit_ref 1.008
_refine_ls_hydrogen_treatment constr
_refine_ls_matrix_type full
_refine_ls_number_parameters 1899
_refine_ls_number_reflns 28967
_refine_ls_number_restraints 376
_refine_ls_restrained_S_all 1.015
_refine_ls_R_factor_all 0.0945
_refine_ls_R_factor_gt 0.0598
_refine_ls_shift/su_max 0.004
_refine_ls_shift/su_mean 0.000
_refine_ls_structure_factor_coef Fsqd
_refine_ls_weighting_details 'w=1/[\s^2^(Fo^2^)+(0.0879P)^2^+34.2684P] where P=(Fo^2^+2Fc^2^)/3'
_refine_ls_weighting_scheme calc
_refine_ls_wR_factor_gt 0.1543
_refine_ls_wR_factor_ref 0.1839
_reflns_Friedel_coverage 0.000
_reflns_number_gt 19894
_reflns_number_total 28967
_reflns_threshold_expression 'I > 2\s(I)'
_cod_data_source_file ic6b02100_si_016.cif
_cod_data_source_block o523sbr
_cod_database_code 4345364
_shelx_shelxl_version_number 2014/7
_shelx_space_group_comment
;
The symmetry employed for this shelxl refinement is uniquely defined
by the following loop, which should always be used as a source of
symmetry information in preference to the above space-group names.
They are only intended as comments.
;
_shelx_estimated_absorpt_t_min 0.731
_shelx_estimated_absorpt_t_max 0.798

loop_
_space_group_symop_operation_xyz
'x, y, z'
'-x, -y, -z'

loop_
_atom_site_label
_atom_site_type_symbol
_atom_site_fract_x
_atom_site_fract_y
_atom_site_fract_z
_atom_site_U_iso_or_equiv
_atom_site_adp_type
_atom_site_occupancy
_atom_site_site_symmetry_order
_atom_site_calc_flag
_atom_site_refinement_flags_posn
_atom_site_refinement_flags_adp
_atom_site_refinement_flags_occupancy
_atom_site_disorder_assembly
_atom_site_disorder_group
Eu1 Eu -0.12485(3) 0.09003(2) 0.34688(2) 0.04182(13) Uani 1 1 d . . . . .
Eu2 Eu 0.30411(3) 0.42250(2) 0.44596(2) 0.02817(11) Uani 1 1 d . . . . .
Eu3 Eu 0.40800(3) 0.85195(2) 0.09877(2) 0.03462(12) Uani 1 1 d . . . . .
Fe1 Fe 0.36160(10) 0.80028(6) -0.01835(5) 0.0488(4) Uani 1 1 d . . . . .
Fe2 Fe -0.22119(9) 0.12017(6) 0.10386(5) 0.0424(3) Uani 1 1 d . . . . .
Fe3 Fe -0.23950(8) 0.09152(5) 0.23723(5) 0.0365(3) Uani 1 1 d . . . . .
Fe4 Fe 0.02838(8) 0.18551(5) 0.31477(5) 0.0388(3) Uani 1 1 d . . . . .
Fe5 Fe 0.05021(7) 0.27614(5) 0.39314(5) 0.0298(3) Uani 1 1 d . . . . .
Fe6 Fe 0.22332(7) 0.30030(5) 0.43440(5) 0.0291(3) Uani 1 1 d . . . . .
Fe7 Fe 0.23282(8) 0.55104(5) 0.34458(5) 0.0347(3) Uani 1 1 d D . . . .
Fe8 Fe 0.37387(9) 0.61920(5) 0.26398(5) 0.0396(3) Uani 1 1 d . . . . .
Fe9 Fe 0.37653(8) 0.75801(5) 0.22211(5) 0.0350(3) Uani 1 1 d . . . . .
C1 C -0.2615(7) -0.0045(4) 0.3374(4) 0.048(2) Uani 1 1 d . . . . .
C2 C -0.3064(8) -0.0554(4) 0.3668(4) 0.056(3) Uani 1 1 d . . . . .
H2 H -0.3034 -0.0823 0.3389 0.068 Uiso 1 1 calc R U . . .
C3 C -0.2583(9) -0.0932(5) 0.4159(5) 0.086(4) Uani 1 1 d . . . . .
H3A H -0.2560 -0.0676 0.4431 0.128 Uiso 1 1 calc R U . . .
H3B H -0.1973 -0.1114 0.4024 0.128 Uiso 1 1 calc R U . . .
H3C H -0.2904 -0.1250 0.4341 0.128 Uiso 1 1 calc R U . . .
C4 C -0.4020(9) -0.0319(5) 0.3823(6) 0.085(4) Uani 1 1 d . . . . .
H4A H -0.4081 -0.0105 0.4140 0.128 Uiso 1 1 calc R U . . .
H4B H -0.4334 -0.0654 0.3931 0.128 Uiso 1 1 calc R U . . .
H4C H -0.4281 -0.0040 0.3501 0.128 Uiso 1 1 calc R U . . .
C5 C -0.2428(10) 0.0993(7) 0.4749(5) 0.116(6) Uani 1 1 d D . . . .
C6 C -0.3267(12) 0.1137(7) 0.5073(5) 0.113(6) Uani 1 1 d D . . . .
H6A H -0.3468 0.1586 0.5000 0.135 Uiso 0.662(14) 1 calc R U P A 1
H6B H -0.3214 0.1439 0.5303 0.135 Uiso 0.338(14) 1 calc R U P A 2
C7 C -0.3970(10) 0.0869(11) 0.4860(9) 0.095(6) Uani 0.662(14) 1 d D U P A 1
H7A H -0.4548 0.0967 0.5081 0.142 Uiso 0.662(14) 1 calc R U P A 1
H7B H -0.4034 0.1041 0.4462 0.142 Uiso 0.662(14) 1 calc R U P A 1
H7C H -0.3772 0.0430 0.4901 0.142 Uiso 0.662(14) 1 calc R U P A 1
C8 C -0.312(2) 0.0938(12) 0.5721(7) 0.196(15) Uani 0.662(14) 1 d D U P A 1
H8A H -0.3695 0.1035 0.5948 0.294 Uiso 0.662(14) 1 calc R U P A 1
H8B H -0.2883 0.0503 0.5802 0.294 Uiso 0.662(14) 1 calc R U P A 1
H8C H -0.2697 0.1153 0.5815 0.294 Uiso 0.662(14) 1 calc R U P A 1
C7A C -0.4044(14) 0.144(2) 0.4693(14) 0.095(6) Uani 0.338(14) 1 d D U P A 2
H7A1 H -0.4607 0.1527 0.4931 0.142 Uiso 0.338(14) 1 calc R U P A 2
H7A2 H -0.3916 0.1809 0.4460 0.142 Uiso 0.338(14) 1 calc R U P A 2
H7A3 H -0.4098 0.1157 0.4451 0.142 Uiso 0.338(14) 1 calc R U P A 2
C8A C -0.344(3) 0.0550(14) 0.5501(16) 0.196(15) Uani 0.338(14) 1 d D U P A 2
H8A1 H -0.4020 0.0646 0.5725 0.294 Uiso 0.338(14) 1 calc R U P A 2
H8A2 H -0.3457 0.0233 0.5289 0.294 Uiso 0.338(14) 1 calc R U P A 2
H8A3 H -0.2964 0.0408 0.5751 0.294 Uiso 0.338(14) 1 calc R U P A 2
C9 C 0.3169(5) 0.2868(4) 0.5368(4) 0.043(2) Uani 1 1 d D . . . .
C10 C 0.3488(7) 0.2482(6) 0.5904(4) 0.078(3) Uani 1 1 d D U . . .
H10A H 0.3578 0.2084 0.5781 0.094 Uiso 0.63(3) 1 calc R U P B 1
H10Z H 0.3086 0.2186 0.5977 0.094 Uiso 0.37(3) 1 calc R U P B 2
C11 C 0.4375(10) 0.2466(16) 0.5949(10) 0.131(11) Uani 0.63(3) 1 d D U P B 1
H11A H 0.4690 0.2540 0.5572 0.197 Uiso 0.63(3) 1 calc R U P B 1
H11B H 0.4417 0.2778 0.6158 0.197 Uiso 0.63(3) 1 calc R U P B 1
H11C H 0.4650 0.2070 0.6149 0.197 Uiso 0.63(3) 1 calc R U P B 1
C12 C 0.2780(10) 0.2405(11) 0.6311(7) 0.106(10) Uani 0.63(3) 1 d D U P B 1
H12A H 0.2237 0.2446 0.6128 0.159 Uiso 0.63(3) 1 calc R U P B 1
H12B H 0.2918 0.2004 0.6542 0.159 Uiso 0.63(3) 1 calc R U P B 1
H12C H 0.2686 0.2712 0.6551 0.159 Uiso 0.63(3) 1 calc R U P B 1
C11A C 0.320(2) 0.2781(13) 0.6359(8) 0.088(11) Uani 0.37(3) 1 d D U P B 2
H11D H 0.2583 0.3013 0.6320 0.132 Uiso 0.37(3) 1 calc R U P B 2
H11E H 0.3205 0.2486 0.6709 0.132 Uiso 0.37(3) 1 calc R U P B 2
H11F H 0.3591 0.3055 0.6369 0.132 Uiso 0.37(3) 1 calc R U P B 2
C12A C 0.4312(19) 0.2108(16) 0.5802(10) 0.093(11) Uani 0.37(3) 1 d D U P B 2
H12D H 0.4329 0.1961 0.5449 0.140 Uiso 0.37(3) 1 calc R U P B 2
H12E H 0.4788 0.2334 0.5772 0.140 Uiso 0.37(3) 1 calc R U P B 2
H12F H 0.4402 0.1765 0.6112 0.140 Uiso 0.37(3) 1 calc R U P B 2
C13 C 0.5253(8) 0.3998(7) 0.4607(6) 0.087(4) Uani 1 1 d . . . . .
C14 C 0.6138(7) 0.3627(6) 0.4478(5) 0.076(4) Uani 1 1 d . . . . .
H14 H 0.6590 0.3750 0.4664 0.091 Uiso 1 1 calc R U . . .
C15 C 0.6097(11) 0.2998(8) 0.4716(11) 0.195(13) Uani 1 1 d . . . . .
H15A H 0.6074 0.2939 0.5127 0.293 Uiso 1 1 calc R U . . .
H15B H 0.6630 0.2731 0.4570 0.293 Uiso 1 1 calc R U . . .
H15C H 0.5560 0.2905 0.4610 0.293 Uiso 1 1 calc R U . . .
C16 C 0.6388(8) 0.3722(7) 0.3847(6) 0.092(4) Uani 1 1 d . . . . .
H16A H 0.6059 0.3502 0.3673 0.138 Uiso 1 1 calc R U . . .
H16B H 0.7032 0.3574 0.3769 0.138 Uiso 1 1 calc R U . . .
H16C H 0.6234 0.4153 0.3691 0.138 Uiso 1 1 calc R U . . .
C17 C 0.4629(6) 0.8576(4) 0.2293(3) 0.038(2) Uani 1 1 d . . . . .
C18 C 0.4920(7) 0.8962(4) 0.2644(4) 0.054(3) Uani 1 1 d . . . . .
H18 H 0.5041 0.8710 0.3021 0.065 Uiso 1 1 calc R U . . .
C19 C 0.4138(9) 0.9489(6) 0.2732(6) 0.096(5) Uani 1 1 d . . . . .
H19A H 0.4290 0.9721 0.2987 0.144 Uiso 1 1 calc R U . . .
H19B H 0.3602 0.9332 0.2896 0.144 Uiso 1 1 calc R U . . .
H19C H 0.4021 0.9750 0.2369 0.144 Uiso 1 1 calc R U . . .
C20 C 0.5754(8) 0.9155(6) 0.2381(5) 0.082(4) Uani 1 1 d . . . . .
H20A H 0.5646 0.9412 0.2015 0.123 Uiso 1 1 calc R U . . .
H20B H 0.6223 0.8800 0.2329 0.123 Uiso 1 1 calc R U . . .
H20C H 0.5945 0.9383 0.2625 0.123 Uiso 1 1 calc R U . . .
C21 C 0.3250(6) 1.0011(4) 0.1005(3) 0.043(2) Uani 1 1 d . . . . .
C22 C 0.2445(7) 1.0452(5) 0.1206(5) 0.061(3) Uani 1 1 d D . . . .
H22 H 0.2403 1.0333 0.1625 0.073 Uiso 1 1 calc R U . . .
C23 C 0.1643(9) 1.0373(6) 0.1062(8) 0.112(6) Uani 1 1 d D . . . .
H23A H 0.1592 1.0530 0.0661 0.168 Uiso 1 1 calc R U . . .
H23B H 0.1142 1.0590 0.1285 0.168 Uiso 1 1 calc R U . . .
H23C H 0.1629 0.9942 0.1140 0.168 Uiso 1 1 calc R U . . .
C24 C 0.2594(9) 1.1098(5) 0.1102(6) 0.091(4) Uani 1 1 d . . . . .
H24A H 0.2565 1.1271 0.0702 0.136 Uiso 1 1 calc R U . . .
H24B H 0.3183 1.1096 0.1212 0.136 Uiso 1 1 calc R U . . .
H24C H 0.2128 1.1341 0.1327 0.136 Uiso 1 1 calc R U . . .
C25 C 0.2535(8) 0.7385(5) 0.0815(4) 0.067(3) Uani 1 1 d . . . . .
H25A H 0.2858 0.7261 0.1158 0.080 Uiso 1 1 calc R U . . .
H25B H 0.2007 0.7196 0.0882 0.080 Uiso 1 1 calc R U . . .
C26 C 0.2223(7) 0.8078(5) 0.0702(4) 0.067(3) Uani 1 1 d . . . . .
H26A H 0.1777 0.8201 0.0423 0.080 Uiso 1 1 calc R U . . .
H26B H 0.1944 0.8223 0.1054 0.080 Uiso 1 1 calc R U . . .
C27 C 0.2636(9) 0.6997(5) -0.0063(4) 0.077(4) Uani 1 1 d . . . . .
H27A H 0.3075 0.6786 -0.0331 0.092 Uiso 1 1 calc R U . . .
H27B H 0.2262 0.6712 0.0145 0.092 Uiso 1 1 calc R U . . .
C28 C 0.2056(8) 0.7527(5) -0.0380(4) 0.068(3) Uani 1 1 d . . . . .
H28A H 0.1889 0.7417 -0.0718 0.082 Uiso 1 1 calc R U . . .
H28B H 0.1501 0.7659 -0.0141 0.082 Uiso 1 1 calc R U . . .
C29 C 0.3855(9) 0.6675(5) 0.0541(4) 0.069(3) Uani 1 1 d . . . . .
H29A H 0.4174 0.6811 0.0801 0.083 Uiso 1 1 calc R U . . .
H29B H 0.4285 0.6583 0.0214 0.083 Uiso 1 1 calc R U . . .
C30 C 0.3570(12) 0.6108(6) 0.0834(5) 0.104(5) Uani 1 1 d . . . . .
H30A H 0.3084 0.6208 0.1132 0.125 Uiso 1 1 calc R U . . .
H30B H 0.3322 0.5942 0.0559 0.125 Uiso 1 1 calc R U . . .
C31 C -0.1130(7) 0.0470(5) 0.0223(5) 0.069(3) Uani 1 1 d . . . . .
H31A H -0.1326 0.0773 -0.0108 0.083 Uiso 1 1 calc R U . . .
H31B H -0.0830 0.0087 0.0093 0.083 Uiso 1 1 calc R U . . .
C32 C -0.0485(7) 0.0691(6) 0.0520(5) 0.076(4) Uani 1 1 d . . . . .
H32A H -0.0153 0.0347 0.0772 0.091 Uiso 1 1 calc R U . . .
H32B H -0.0046 0.0864 0.0236 0.091 Uiso 1 1 calc R U . . .
C33 C -0.2687(6) 0.0347(4) 0.0363(4) 0.046(2) Uani 1 1 d . . . . .
H33A H -0.2716 -0.0079 0.0380 0.056 Uiso 1 1 calc R U . . .
H33B H -0.2625 0.0538 -0.0037 0.056 Uiso 1 1 calc R U . . .
C34 C -0.3538(6) 0.0668(4) 0.0655(3) 0.039(2) Uani 1 1 d . . . . .
H34A H -0.4034 0.0747 0.0414 0.047 Uiso 1 1 calc R U . . .
H34B H -0.3700 0.0413 0.1014 0.047 Uiso 1 1 calc R U . . .
C35 C -0.1684(7) -0.0153(5) 0.1083(5) 0.060(3) Uani 1 1 d . . . . .
H35A H -0.1044 -0.0217 0.1141 0.073 Uiso 1 1 calc R U . . .
H35B H -0.1777 -0.0518 0.0964 0.073 Uiso 1 1 calc R U . . .
C36 C -0.2256(7) -0.0069(4) 0.1640(4) 0.051(2) Uani 1 1 d . . . . .
H36A H -0.2858 -0.0147 0.1630 0.061 Uiso 1 1 calc R U . . .
H36B H -0.1972 -0.0354 0.1957 0.061 Uiso 1 1 calc R U . . .
C37 C -0.3917(7) 0.1907(4) 0.1948(4) 0.047(2) Uani 1 1 d . . . . .
H37A H -0.4360 0.2229 0.2107 0.057 Uiso 1 1 calc R U . . .
H37B H -0.4138 0.1850 0.1604 0.057 Uiso 1 1 calc R U . . .
C38 C -0.3036(6) 0.2103(4) 0.1794(4) 0.043(2) Uani 1 1 d . . . . .
H38A H -0.3068 0.2409 0.1445 0.052 Uiso 1 1 calc R U . . .
H38B H -0.2907 0.2288 0.2098 0.052 Uiso 1 1 calc R U . . .
C39 C -0.4087(6) 0.1428(4) 0.2958(4) 0.046(2) Uani 1 1 d . . . . .
H39A H -0.4134 0.1039 0.3206 0.055 Uiso 1 1 calc R U . . .
H39B H -0.4676 0.1707 0.2990 0.055 Uiso 1 1 calc R U . . .
C40 C -0.3381(6) 0.1689(4) 0.3146(4) 0.042(2) Uani 1 1 d . . . . .
H40A H -0.3457 0.2123 0.2980 0.051 Uiso 1 1 calc R U . . .
H40B H -0.3458 0.1653 0.3560 0.051 Uiso 1 1 calc R U . . .
C41 C -0.4341(6) 0.0918(4) 0.2217(4) 0.045(2) Uani 1 1 d . . . . .
H41A H -0.4240 0.0539 0.2495 0.054 Uiso 1 1 calc R U . . .
H41B H -0.4071 0.0817 0.1846 0.054 Uiso 1 1 calc R U . . .
C42 C -0.5323(7) 0.1126(5) 0.2188(5) 0.064(3) Uani 1 1 d . . . . .
H42A H -0.5457 0.1551 0.1995 0.077 Uiso 1 1 calc R U . . .
H42B H -0.5540 0.0877 0.1971 0.077 Uiso 1 1 calc R U . . .
C43 C -0.0284(8) -0.0287(5) 0.2794(8) 0.109(6) Uani 1 1 d . . . . .
H43A H -0.0807 -0.0481 0.2891 0.131 Uiso 1 1 calc R U . . .
H43B H 0.0229 -0.0581 0.2653 0.131 Uiso 1 1 calc R U . . .
C44 C -0.0489(7) 0.0260(6) 0.2347(6) 0.086(4) Uani 1 1 d . . . . .
H44A H 0.0062 0.0419 0.2217 0.103 Uiso 1 1 calc R U . . .
H44B H -0.0684 0.0143 0.2022 0.103 Uiso 1 1 calc R U . . .
C45 C -0.0209(10) -0.0563(6) 0.3804(9) 0.137(7) Uani 1 1 d . U . . .
H45A H 0.0263 -0.0932 0.3790 0.164 Uiso 1 1 calc R U . . .
H45B H -0.0794 -0.0674 0.3808 0.164 Uiso 1 1 calc R U . . .
C46 C -0.0188(10) -0.0325(7) 0.4355(9) 0.144(9) Uani 1 1 d . U . . .
H46A H -0.0465 -0.0577 0.4678 0.173 Uiso 1 1 calc R U . . .
H46B H 0.0439 -0.0350 0.4422 0.173 Uiso 1 1 calc R U . . .
C47 C 0.0879(8) -0.0013(5) 0.3192(7) 0.098(5) Uani 1 1 d . . . . .
H47A H 0.1288 -0.0383 0.3357 0.118 Uiso 1 1 calc R U . . .
H47B H 0.1057 0.0069 0.2782 0.118 Uiso 1 1 calc R U . . .
C48 C 0.0962(7) 0.0504(4) 0.3449(6) 0.074(4) Uani 1 1 d . . . . .
H48A H 0.0935 0.0385 0.3863 0.088 Uiso 1 1 calc R U . . .
H48B H 0.1547 0.0617 0.3313 0.088 Uiso 1 1 calc R U . . .
C49 C -0.1243(6) 0.2455(4) 0.2433(3) 0.041(2) Uani 1 1 d . . . . .
H49A H -0.1488 0.2160 0.2290 0.049 Uiso 1 1 calc R U . . .
H49B H -0.1490 0.2862 0.2230 0.049 Uiso 1 1 calc R U . . .
C50 C -0.1528(6) 0.2425(4) 0.3046(3) 0.039(2) Uani 1 1 d . . . . .
H50A H -0.1434 0.2786 0.3172 0.047 Uiso 1 1 calc R U . . .
H50B H -0.2173 0.2415 0.3120 0.047 Uiso 1 1 calc R U . . .
C51 C 0.0108(6) 0.2890(4) 0.2176(3) 0.044(2) Uani 1 1 d . . . . .
H51A H -0.0234 0.3181 0.1886 0.052 Uiso 1 1 calc R U . . .
H51B H 0.0740 0.2793 0.2018 0.052 Uiso 1 1 calc R U . . .
C52 C 0.0050(6) 0.3168(4) 0.2689(3) 0.042(2) Uani 1 1 d . . . . .
H52A H 0.0466 0.3450 0.2624 0.051 Uiso 1 1 calc R U . . .
H52B H -0.0565 0.3400 0.2764 0.051 Uiso 1 1 calc R U . . .
C53 C 0.0051(7) 0.1948(4) 0.1866(4) 0.050(2) Uani 1 1 d . . . . .
H53A H 0.0713 0.1850 0.1824 0.060 Uiso 1 1 calc R U . . .
H53B H -0.0158 0.1564 0.1986 0.060 Uiso 1 1 calc R U . . .
C54 C -0.0274(8) 0.2245(5) 0.1302(4) 0.062(3) Uani 1 1 d . . . . .
H54A H -0.0937 0.2331 0.1335 0.074 Uiso 1 1 calc R U . . .
H54B H -0.0077 0.2633 0.1178 0.074 Uiso 1 1 calc R U . . .
C55 C -0.1335(5) 0.2836(4) 0.4490(4) 0.041(2) Uani 1 1 d . . . . .
H55A H -0.1787 0.2823 0.4821 0.049 Uiso 1 1 calc R U . . .
H55B H -0.1554 0.2692 0.4189 0.049 Uiso 1 1 calc R U . . .
C56 C -0.1204(6) 0.3478(4) 0.4288(4) 0.044(2) Uani 1 1 d . . . . .
H56A H -0.1693 0.3708 0.4057 0.052 Uiso 1 1 calc R U . . .
H56B H -0.1230 0.3676 0.4616 0.052 Uiso 1 1 calc R U . . .
C57 C -0.0437(6) 0.1796(4) 0.4660(4) 0.050(2) Uani 1 1 d . . . . .
H57A H -0.0544 0.1596 0.5055 0.060 Uiso 1 1 calc R U . . .
H57B H -0.0912 0.1750 0.4447 0.060 Uiso 1 1 calc R U . . .
C58 C 0.0447(6) 0.1504(4) 0.4413(4) 0.049(2) Uani 1 1 d . . . . .
H58A H 0.0904 0.1452 0.4677 0.059 Uiso 1 1 calc R U . . .
H58B H 0.0421 0.1102 0.4344 0.059 Uiso 1 1 calc R U . . .
C59 C -0.0202(6) 0.2574(5) 0.5159(4) 0.052(2) Uani 1 1 d . . . . .
H59A H -0.0477 0.2337 0.5494 0.062 Uiso 1 1 calc R U . . .
H59B H -0.0423 0.3006 0.5179 0.062 Uiso 1 1 calc R U . . .
C60 C 0.0804(6) 0.2418(4) 0.5163(4) 0.046(2) Uani 1 1 d . . . . .
H60A H 0.0985 0.2613 0.5443 0.055 Uiso 1 1 calc R U . . .
H60B H 0.1011 0.1977 0.5265 0.055 Uiso 1 1 calc R U . . .
C61 C 0.2741(6) 0.2231(4) 0.3441(4) 0.047(2) Uani 1 1 d . . . . .
H61A H 0.2335 0.1943 0.3511 0.056 Uiso 1 1 calc R U . . .
H61B H 0.3235 0.2097 0.3159 0.056 Uiso 1 1 calc R U . . .
C62 C 0.2233(5) 0.2851(4) 0.3207(3) 0.0367(19) Uani 1 1 d . . . . .
H62A H 0.2655 0.3124 0.3064 0.044 Uiso 1 1 calc R U . . .
H62B H 0.1908 0.2828 0.2891 0.044 Uiso 1 1 calc R U . . .
C63 C 0.3996(7) 0.2358(4) 0.3889(6) 0.076(4) Uani 1 1 d D . . . .
H63A H 0.4314 0.2217 0.3543 0.091 Uiso 1 1 calc R U . . .
H63B H 0.4327 0.2123 0.4209 0.091 Uiso 1 1 calc R U . . .
C64 C 0.4027(7) 0.2989(4) 0.3845(7) 0.098(5) Uani 1 1 d D . . . .
H64A H 0.4508 0.3011 0.4065 0.118 Uiso 1 1 calc R U . . .
H64B H 0.4198 0.3149 0.3446 0.118 Uiso 1 1 calc R U . . .
C65 C 0.3104(8) 0.1644(4) 0.4358(4) 0.063(3) Uani 1 1 d . . . . .
H65A H 0.3452 0.1638 0.4672 0.075 Uiso 1 1 calc R U . . .
H65B H 0.2479 0.1644 0.4520 0.075 Uiso 1 1 calc R U . . .
C66 C 0.3453(8) 0.1070(5) 0.4143(6) 0.081(4) Uani 1 1 d . . . . .
H66A H 0.3403 0.0731 0.4457 0.097 Uiso 1 1 calc R U . . .
H66B H 0.3069 0.1048 0.3857 0.097 Uiso 1 1 calc R U . . .
C67 C 0.1206(6) 0.4095(4) 0.5406(3) 0.040(2) Uani 1 1 d . . . . .
H67A H 0.0653 0.4255 0.5634 0.048 Uiso 1 1 calc R U . . .
H67B H 0.1507 0.3710 0.5624 0.048 Uiso 1 1 calc R U . . .
C68 C 0.0975(5) 0.3986(4) 0.4861(3) 0.0363(19) Uani 1 1 d . . . . .
H68A H 0.0622 0.3666 0.4938 0.044 Uiso 1 1 calc R U . . .
H68B H 0.0602 0.4359 0.4669 0.044 Uiso 1 1 calc R U . . .
C69 C 0.1275(5) 0.5146(4) 0.5120(3) 0.0354(19) Uani 1 1 d . . . . .
H69A H 0.1088 0.5341 0.5456 0.042 Uiso 1 1 calc R U . . .
H69B H 0.0727 0.5115 0.4968 0.042 Uiso 1 1 calc R U . . .
C70 C 0.1778(5) 0.5538(4) 0.4683(3) 0.039(2) Uani 1 1 d . . . . .
H70A H 0.1364 0.5911 0.4529 0.046 Uiso 1 1 calc R U . . .
H70B H 0.2247 0.5653 0.4855 0.046 Uiso 1 1 calc R U . . .
C71 C 0.2269(6) 0.4495(4) 0.5798(3) 0.042(2) Uani 1 1 d . . . . .
H71A H 0.2529 0.4068 0.5942 0.050 Uiso 1 1 calc R U . . .
H71B H 0.1831 0.4654 0.6096 0.050 Uiso 1 1 calc R U . . .
C72 C 0.2997(6) 0.4848(5) 0.5660(4) 0.052(3) Uani 1 1 d . . . . .
H72A H 0.2733 0.5285 0.5624 0.063 Uiso 1 1 calc R U . . .
H72B H 0.3398 0.4736 0.5966 0.063 Uiso 1 1 calc R U . . .
C73 C 0.2228(6) 0.4437(4) 0.2926(3) 0.044(2) Uani 1 1 d . . . . .
H73A H 0.2216 0.4352 0.2545 0.053 Uiso 1 1 calc R U . . .
H73B H 0.2021 0.4110 0.3204 0.053 Uiso 1 1 calc R U . . .
C74 C 0.3188(6) 0.4449(4) 0.3016(3) 0.037(2) Uani 1 1 d . . . . .
H74A H 0.3557 0.4035 0.3068 0.045 Uiso 1 1 calc R U . . .
H74B H 0.3461 0.4693 0.2685 0.045 Uiso 1 1 calc R U . . .
C75 C 0.1484(7) 0.5439(4) 0.2440(4) 0.057(3) Uani 1 1 d . . . . .
H75A H 0.0995 0.5790 0.2493 0.069 Uiso 1 1 calc R U . . .
H75B H 0.1312 0.5226 0.2170 0.069 Uiso 1 1 calc R U . . .
C76 C 0.2339(8) 0.5653(5) 0.2205(4) 0.064(3) Uani 1 1 d . . . . .
H76A H 0.2770 0.5331 0.2039 0.077 Uiso 1 1 calc R U . . .
H76B H 0.2211 0.6011 0.1907 0.077 Uiso 1 1 calc R U . . .
C77 C 0.0738(6) 0.4935(4) 0.3301(4) 0.041(2) Uani 1 1 d . . . . .
H77A H 0.0382 0.5331 0.3374 0.050 Uiso 1 1 calc R U . . .
H77B H 0.0851 0.4675 0.3670 0.050 Uiso 1 1 calc R U . . .
C78 C 0.0194(7) 0.4655(4) 0.2997(4) 0.050(2) Uani 1 1 d . . . . .
H78A H 0.0031 0.4926 0.2641 0.060 Uiso 1 1 calc R U . . .
H78B H 0.0553 0.4268 0.2903 0.060 Uiso 1 1 calc R U . . .
C79 C 0.4661(6) 0.5517(5) 0.3697(4) 0.054(3) Uani 1 1 d . . . . .
H79A H 0.5136 0.5529 0.3927 0.065 Uiso 1 1 calc R U . . .
H79B H 0.4558 0.5100 0.3771 0.065 Uiso 1 1 calc R U . . .
C80 C 0.3809(6) 0.5942(4) 0.3863(4) 0.045(2) Uani 1 1 d . . . . .
H80A H 0.3534 0.5769 0.4233 0.054 Uiso 1 1 calc R U . . .
H80B H 0.3944 0.6332 0.3896 0.054 Uiso 1 1 calc R U . . .
C81 C 0.5290(7) 0.5172(5) 0.2812(5) 0.064(3) Uani 1 1 d . . . . .
H81A H 0.4920 0.4866 0.2952 0.077 Uiso 1 1 calc R U . . .
H81B H 0.5914 0.4989 0.2896 0.077 Uiso 1 1 calc R U . . .
C82 C 0.5256(8) 0.5373(5) 0.2183(5) 0.076(4) Uani 1 1 d . . . . .
H82A H 0.5774 0.5560 0.2023 0.091 Uiso 1 1 calc R U . . .
H82B H 0.5294 0.5019 0.2004 0.091 Uiso 1 1 calc R U . . .
C83 C 0.5600(6) 0.6098(5) 0.2981(4) 0.056(3) Uani 1 1 d . . . . .
H83A H 0.5927 0.6081 0.2604 0.067 Uiso 1 1 calc R U . . .
H83B H 0.6043 0.5962 0.3263 0.067 Uiso 1 1 calc R U . . .
C84 C 0.5127(6) 0.6737(4) 0.3012(4) 0.048(2) Uani 1 1 d . . . . .
H84A H 0.4952 0.6787 0.3409 0.057 Uiso 1 1 calc R U . . .
H84B H 0.5524 0.7019 0.2838 0.057 Uiso 1 1 calc R U . . .
C85 C 0.1988(6) 0.7434(4) 0.2873(4) 0.055(3) Uani 1 1 d . . . . .
H85A H 0.1363 0.7661 0.2922 0.066 Uiso 1 1 calc R U . . .
H85B H 0.2082 0.7100 0.3197 0.066 Uiso 1 1 calc R U . . .
C86 C 0.2131(6) 0.7176(4) 0.2333(4) 0.056(3) Uani 1 1 d . . . . .
H86A H 0.1795 0.6849 0.2378 0.067 Uiso 1 1 calc R U . . .
H86B H 0.1904 0.7494 0.2020 0.067 Uiso 1 1 calc R U . . .
C87 C 0.2247(7) 0.8482(4) 0.2644(4) 0.050(2) Uani 1 1 d . . . . .
H87A H 0.2616 0.8733 0.2751 0.060 Uiso 1 1 calc R U . . .
H87B H 0.1625 0.8604 0.2812 0.060 Uiso 1 1 calc R U . . .
C88 C 0.2264(6) 0.8582(4) 0.2010(4) 0.048(2) Uani 1 1 d . . . . .
H88A H 0.1735 0.8465 0.1911 0.058 Uiso 1 1 calc R U . . .
H88B H 0.2224 0.9017 0.1859 0.058 Uiso 1 1 calc R U . . .
C89 C 0.2905(6) 0.7772(4) 0.3431(4) 0.051(2) Uani 1 1 d . . . . .
H89A H 0.3298 0.8062 0.3407 0.061 Uiso 1 1 calc R U . . .
H89B H 0.3276 0.7362 0.3524 0.061 Uiso 1 1 calc R U . . .
C90 C 0.2201(9) 0.7868(8) 0.3908(5) 0.113(6) Uani 1 1 d . U . . .
H90A H 0.1804 0.7579 0.3936 0.136 Uiso 1 1 calc R U . . .
H90B H 0.2492 0.7774 0.4261 0.136 Uiso 1 1 calc R U . . .
C91 C 0.6075(6) 0.7602(5) 0.1334(4) 0.052(2) Uani 1 1 d . . . . .
H91A H 0.6087 0.7760 0.1681 0.062 Uiso 1 1 calc R U . . .
H91B H 0.6679 0.7362 0.1242 0.062 Uiso 1 1 calc R U . . .
C92 C 0.5402(6) 0.7199(4) 0.1438(4) 0.047(2) Uani 1 1 d . . . . .
H92A H 0.5454 0.6990 0.1114 0.057 Uiso 1 1 calc R U . . .
H92B H 0.5528 0.6890 0.1777 0.057 Uiso 1 1 calc R U . . .
C93 C 0.6264(6) 0.8610(4) 0.0910(4) 0.047(2) Uani 1 1 d . . . . .
H93A H 0.6918 0.8498 0.0813 0.056 Uiso 1 1 calc R U . . .
H93B H 0.6162 0.8680 0.1303 0.056 Uiso 1 1 calc R U . . .
C94 C 0.5893(6) 0.9182(4) 0.0529(4) 0.051(2) Uani 1 1 d . . . . .
H94A H 0.6033 0.9529 0.0655 0.061 Uiso 1 1 calc R U . . .
H94B H 0.6179 0.9168 0.0141 0.061 Uiso 1 1 calc R U . . .
C95 C 0.6131(7) 0.7900(5) 0.0313(4) 0.053(2) Uani 1 1 d . . . . .
H95A H 0.6175 0.7458 0.0370 0.064 Uiso 1 1 calc R U . . .
H95B H 0.6731 0.7982 0.0165 0.064 Uiso 1 1 calc R U . . .
C96 C 0.5476(7) 0.8208(4) -0.0112(4) 0.052(3) Uani 1 1 d . . . . .
H96A H 0.5515 0.8637 -0.0228 0.063 Uiso 1 1 calc R U . . .
H96B H 0.5620 0.8014 -0.0451 0.063 Uiso 1 1 calc R U . . .
O1 O -0.2774(4) 0.0170(2) 0.2860(3) 0.0457(15) Uani 1 1 d . . . . .
O2 O -0.2135(5) 0.0141(3) 0.3632(3) 0.0561(18) Uani 1 1 d . . . . .
O3 O -0.2238(5) 0.1182(3) 0.4255(3) 0.064(2) Uani 1 1 d . . . . .
O4 O -0.1907(9) 0.0572(9) 0.5024(6) 0.228(8) Uani 1 1 d D U . . .
O5 O 0.2731(4) 0.2629(3) 0.5095(2) 0.0397(14) Uani 1 1 d . . . . .
O6 O 0.3327(4) 0.3384(3) 0.5226(2) 0.0423(14) Uani 1 1 d . . . . .
O7 O 0.4607(4) 0.4047(3) 0.4346(3) 0.0465(15) Uani 1 1 d . . . . .
O8 O 0.5176(7) 0.4291(7) 0.5008(5) 0.157(5) Uani 1 1 d . U . . .
O9 O 0.4411(4) 0.8087(3) 0.2548(2) 0.0382(13) Uani 1 1 d . . . . .
O10 O 0.4605(4) 0.8770(3) 0.1779(2) 0.0402(14) Uani 1 1 d . . . . .
O11 O 0.3146(4) 0.9476(2) 0.1002(2) 0.0387(14) Uani 1 1 d . . . . .
O12 O 0.3961(4) 1.0186(3) 0.0858(3) 0.0548(17) Uani 1 1 d . . . . .
O13 O 0.2987(4) 0.8326(3) 0.0494(2) 0.0455(15) Uani 1 1 d . . . . .
O14 O 0.2530(5) 0.8001(3) -0.0542(2) 0.0549(18) Uani 1 1 d . . . . .
O15 O 0.4236(8) 0.5674(4) 0.1071(3) 0.109(4) Uani 1 1 d . . . . .
H15 H 0.4723 0.5790 0.0999 0.131 Uiso 1 1 d R U . . .
O16 O -0.0962(5) 0.1129(3) 0.0834(3) 0.062(2) Uani 1 1 d . . . . .
O17 O -0.3398(4) 0.1221(3) 0.0759(2) 0.0424(14) Uani 1 1 d . . . . .
O18 O -0.2324(4) 0.0535(2) 0.1711(2) 0.0430(14) Uani 1 1 d . . . . .
O19 O -0.2350(4) 0.1602(2) 0.1710(2) 0.0397(14) Uani 1 1 d . . . . .
O20 O -0.2525(4) 0.1388(2) 0.2978(2) 0.0357(13) Uani 1 1 d . . . . .
O21 O -0.5765(5) 0.1075(5) 0.2744(4) 0.112(4) Uani 1 1 d . . . . .
H21 H -0.6295 0.1045 0.2736 0.134 Uiso 1 1 d R U . . .
O22 O -0.1165(4) 0.0716(3) 0.2545(3) 0.0475(15) Uani 1 1 d . . . . .
O23 O -0.0657(6) 0.0272(4) 0.4307(4) 0.097(3) Uani 1 1 d . . . . .
H123 H -0.1182 0.0254 0.4592 0.146 Uiso 1 1 d R U . . .
O24 O 0.0263(4) 0.1001(2) 0.3302(3) 0.0487(16) Uani 1 1 d . . . . .
O25 O -0.1015(4) 0.1896(2) 0.3345(2) 0.0380(13) Uani 1 1 d . . . . .
O26 O 0.0275(4) 0.2714(2) 0.3156(2) 0.0370(13) Uani 1 1 d . . . . .
O27 O 0.0067(5) 0.1866(4) 0.0899(3) 0.069(2) Uani 1 1 d . . . . .
H27 H -0.0017 0.1517 0.1033 0.083 Uiso 1 1 d R U . . .
O28 O -0.0373(3) 0.3483(2) 0.3965(2) 0.0348(13) Uani 1 1 d . . . . .
O29 O 0.0682(4) 0.1877(2) 0.3894(2) 0.0389(13) Uani 1 1 d . . . . .
O30 O 0.1186(4) 0.2626(2) 0.4619(2) 0.0341(13) Uani 1 1 d . . . . .
O31 O 0.1615(3) 0.3078(2) 0.3642(2) 0.0291(12) Uani 1 1 d . . . . .
O32 O 0.3265(3) 0.3358(2) 0.4019(2) 0.0338(12) Uani 1 1 d . . . . .
O33 O 0.4330(6) 0.0995(4) 0.3907(4) 0.088(3) Uani 1 1 d . . . . .
H33 H 0.4591 0.1218 0.4029 0.106 Uiso 1 1 d R U . . .
O34 O 0.1761(3) 0.3811(2) 0.4504(2) 0.0299(12) Uani 1 1 d . . . . .
O35 O 0.3500(4) 0.4721(3) 0.5138(2) 0.0465(15) Uani 1 1 d . . . . .
H135 H 0.4095 0.4481 0.5239 0.070 Uiso 1 1 d R U . . .
O36 O 0.2176(3) 0.5208(2) 0.4247(2) 0.0353(13) Uani 1 1 d . . . . .
O37 O 0.3147(3) 0.4707(2) 0.3503(2) 0.0335(12) Uani 1 1 d . . . . .
O38 O 0.2705(4) 0.5801(3) 0.2646(2) 0.0503(17) Uani 1 1 d . . . . .
O39 O -0.0591(4) 0.4554(3) 0.3344(3) 0.0489(16) Uani 1 1 d . . . . .
H39 H -0.0495 0.4204 0.3533 0.059 Uiso 1 1 d R U . . .
O40 O 0.3209(4) 0.6034(2) 0.3447(2) 0.0361(13) Uani 1 1 d . . . . .
O41 O 0.4451(5) 0.5794(3) 0.2069(3) 0.0568(18) Uani 1 1 d . . . . .
O42 O 0.4350(4) 0.6857(3) 0.2714(2) 0.0416(14) Uani 1 1 d . . . . .
O43 O 0.3066(4) 0.6943(3) 0.2205(2) 0.0409(14) Uani 1 1 d . . . . .
O44 O 0.3035(4) 0.8254(2) 0.1760(2) 0.0338(12) Uani 1 1 d . . . . .
O45 O 0.1708(10) 0.8413(7) 0.3865(4) 0.212(7) Uani 1 1 d . U . . .
H45 H 0.1279 0.8366 0.4121 0.318 Uiso 1 1 d R U . . .
O46 O 0.4520(4) 0.7545(2) 0.1514(2) 0.0393(14) Uani 1 1 d . . . . .
O47 O 0.4944(4) 0.9264(3) 0.0530(2) 0.0434(15) Uani 1 1 d . . . . .
H147 H 0.4688 0.9626 0.0705 0.065 Uiso 1 1 d R U . . .
O48 O 0.4605(4) 0.8164(3) 0.0129(2) 0.0448(15) Uani 1 1 d . . . . .
N1 N 0.3120(7) 0.7178(4) 0.0342(3) 0.063(3) Uani 1 1 d . . . . .
N2 N -0.1912(5) 0.0375(4) 0.0633(3) 0.048(2) Uani 1 1 d . . . . .
N3 N -0.3844(5) 0.1333(3) 0.2366(3) 0.0395(17) Uani 1 1 d . . . . .
N4 N -0.0069(6) -0.0109(4) 0.3292(5) 0.089(4) Uani 1 1 d . . . . .
N5 N -0.0261(5) 0.2327(3) 0.2319(3) 0.0402(17) Uani 1 1 d . . . . .
N6 N -0.0477(5) 0.2445(3) 0.4644(3) 0.0401(17) Uani 1 1 d . . . . .
N7 N 0.3109(5) 0.2226(3) 0.3966(3) 0.0403(17) Uani 1 1 d . . . . .
N8 N 0.1806(4) 0.4532(3) 0.5291(3) 0.0340(15) Uani 1 1 d . . . . .
N9 N 0.1611(5) 0.5024(3) 0.2989(3) 0.0431(18) Uani 1 1 d . . . . .
N10 N 0.4957(5) 0.5687(3) 0.3090(3) 0.0491(19) Uani 1 1 d . . . . .
N11 N 0.2600(5) 0.7835(3) 0.2866(3) 0.0430(18) Uani 1 1 d . . . . .
N12 N 0.5855(5) 0.8112(3) 0.0867(3) 0.0444(18) Uani 1 1 d . . . . .
N13 N 0.4423(8) 0.7458(4) -0.0673(4) 0.067(3) Uani 1 1 d . . . . .
N14 N 0.5100(11) 0.7136(5) -0.0600(4) 0.083(4) Uani 1 1 d . . . . .
N15 N 0.5832(10) 0.6785(6) -0.0522(5) 0.102(4) Uani 1 1 d . . . . .
N16 N 0.1496(5) 0.1743(3) 0.2691(4) 0.056(2) Uani 0.75 1 d D . P C 1
N17 N 0.2050(6) 0.1319(4) 0.2607(4) 0.050(3) Uani 0.75 1 d D . P C 1
N18 N 0.2627(7) 0.0901(5) 0.2507(5) 0.069(4) Uani 0.75 1 d D . P C 1
N16A N 0.1496(5) 0.1743(3) 0.2691(4) 0.056(2) Uani 0.25 1 d D . P C 2
N17A N 0.2070(16) 0.1916(14) 0.2354(9) 0.050(3) Uani 0.25 1 d D U P C 2
N18A N 0.2578(16) 0.2138(17) 0.1999(12) 0.076(11) Uani 0.25 1 d D U P C 2
N19 N 0.1213(11) 0.6161(8) 0.3351(6) 0.035(3) Uani 0.5 1 d D U P D 1
N20 N 0.0651(10) 0.6503(8) 0.3573(7) 0.038(3) Uani 0.5 1 d D U P D 1
N21 N 0.0100(12) 0.6872(8) 0.3786(9) 0.087(6) Uani 0.5 1 d D U P D 1
N19A N 0.1188(9) 0.6142(8) 0.3599(5) 0.035(3) Uani 0.5 1 d D U P D 2
N20A N 0.0548(10) 0.6429(7) 0.3358(7) 0.038(3) Uani 0.5 1 d D U P D 2
N21A N -0.0073(10) 0.6744(8) 0.3130(9) 0.079(6) Uani 0.5 1 d D U P D 2
N22 N 0.3886(12) 0.3028(9) 0.2107(7) 0.094(7) Uani 0.5 1 d G U P E 1
C98 C 0.3471(10) 0.2811(6) 0.1902(6) 0.074(7) Uani 0.5 1 d G U P E 1
C97 C 0.2886(13) 0.2594(10) 0.1630(8) 0.072(7) Uani 0.5 1 d G U P E 1
H97A H 0.2461 0.2415 0.1912 0.108 Uiso 0.5 1 d R U P E 1
H97B H 0.3235 0.2287 0.1416 0.108 Uiso 0.5 1 d R U P E 1
H97C H 0.2559 0.2928 0.1373 0.108 Uiso 0.5 1 d R U P E 1
O1M O 0.7795(7) 0.4875(5) 0.2872(5) 0.116(4) Uani 1 1 d D . . . .
H1M H 0.8271 0.4801 0.3027 0.174 Uiso 1 1 d R U . . .
C1M C 0.7860(17) 0.4478(13) 0.2488(10) 0.282(19) Uani 1 1 d D U . . .
H1M1 H 0.8097 0.4691 0.2130 0.423 Uiso 1 1 d R U . . .
H1M2 H 0.7277 0.4398 0.2446 0.423 Uiso 1 1 d R U . . .
H1M3 H 0.8276 0.4096 0.2599 0.423 Uiso 1 1 d R U . . .
O2M O 0.782(3) 0.3826(19) 0.1153(15) 0.163(16) Uani 0.3467 1 d D U P . .
H2M H 0.7598 0.4082 0.1361 0.245 Uiso 0.3467 1 d R U P . .
C2M C 0.865(3) 0.390(3) 0.089(3) 0.18(3) Uani 0.3467 1 d D U P . .
H2M1 H 0.8953 0.4103 0.1104 0.268 Uiso 0.3467 1 d R U P . .
H2M2 H 0.8462 0.4182 0.0548 0.268 Uiso 0.3467 1 d R U P . .
H2M3 H 0.9065 0.3544 0.0786 0.268 Uiso 0.3467 1 d R U P . .
O3M O 0.044(2) 0.6605(17) 0.1384(15) 0.190(18) Uani 0.4004 1 d D U P . .
H3M H -0.0109 0.6652 0.1486 0.284 Uiso 0.4004 1 d R U P . .
C3M C 0.066(4) 0.628(3) 0.095(2) 0.18(3) Uani 0.4004 1 d D U P . .
H3M1 H 0.1172 0.5948 0.1047 0.276 Uiso 0.4004 1 d R U P . .
H3M2 H 0.0820 0.6522 0.0586 0.276 Uiso 0.4004 1 d R U P . .
H3M3 H 0.0146 0.6108 0.0917 0.276 Uiso 0.4004 1 d R U P . .
O4M O 0.9788(16) 0.8583(16) 0.1776(16) 0.156(14) Uani 0.3991 1 d D U P . .
H4M H 0.9882 0.8855 0.1504 0.234 Uiso 0.3991 1 d R U P . .
C4M C 1.005(3) 0.8030(17) 0.1598(17) 0.148(19) Uani 0.3991 1 d D U P . .
H4M1 H 1.0695 0.7963 0.1472 0.222 Uiso 0.3991 1 d R U P . .
H4M2 H 0.9717 0.8021 0.1288 0.222 Uiso 0.3991 1 d R U P . .
H4M3 H 0.9942 0.7713 0.1915 0.222 Uiso 0.3991 1 d R U P . .
O5M O 0.782(2) 0.6747(19) 0.2422(12) 0.164(16) Uani 0.3538 1 d D U P F 1
H5M H 0.7496 0.6767 0.2726 0.247 Uiso 0.3538 1 d R U P F 1
C5M C 0.847(3) 0.6215(18) 0.249(2) 0.112(16) Uani 0.3538 1 d D U P F 1
H5M1 H 0.8707 0.6127 0.2859 0.169 Uiso 0.3538 1 d R U P F 1
H5M2 H 0.8966 0.6241 0.2193 0.169 Uiso 0.3538 1 d R U P F 1
H5M3 H 0.8177 0.5894 0.2455 0.169 Uiso 0.3538 1 d R U P F 1
N23 N 0.150(2) 0.4030(15) 0.1606(12) 0.129(10) Uani 0.5 1 d . U P . .
C99 C 0.074(3) 0.4321(18) 0.1506(16) 0.126(12) Uani 0.5 1 d D U P . .
C100 C -0.013(3) 0.475(2) 0.134(2) 0.22(2) Uani 0.5 1 d D U P . .
H10B H 0.0004 0.5148 0.1169 0.328 Uiso 0.5 1 d R U P . .
H10C H -0.0564 0.4798 0.1673 0.328 Uiso 0.5 1 d R U P . .
H10D H -0.0381 0.4593 0.1071 0.328 Uiso 0.5 1 d R U P . .
O1W O 0.9788(13) 0.8121(7) 0.3426(8) 0.162(7) Uani 0.7282 1 d . U P . .
O2W O 0.7636(16) 0.5971(12) 0.2140(12) 0.155(10) Uani 0.492 1 d . U P G 2
O3W O 0.7439(19) 0.6032(12) 0.1057(12) 0.160(12) Uani 0.4485 1 d . U P . .
O4W O 0.654(4) 0.578(2) 0.063(2) 0.140(18) Uani 0.2273 1 d . U P . .
O5W O 0.122(2) 0.2210(15) 0.9955(14) 0.140(11) Uani 0.4078 1 d . U P H 1
O6W O 0.047(2) 0.2417(17) 0.9844(13) 0.139(12) Uani 0.3864 1 d . U P I 2
O7W O 0.099(3) 0.187(3) 0.9534(15) 0.112(16) Uani 0.2054 1 d . U P J 3
O8W O 0.553(3) 0.5042(19) 0.0460(16) 0.150(16) Uani 0.2985 1 d . U P . .
O9W O 0.611(3) 0.3539(15) 0.2350(17) 0.138(13) Uani 0.2965 1 d . U P . .
O10W O 0.264(4) 0.473(3) 0.086(2) 0.148(19) Uani 0.2045 1 d . U P . .
O11W O 0.893(3) 0.8364(18) 0.2491(18) 0.167(16) Uani 0.3041 1 d . U P . .

loop_
_atom_site_aniso_label
_atom_site_aniso_U_11
_atom_site_aniso_U_22
_atom_site_aniso_U_33
_atom_site_aniso_U_23
_atom_site_aniso_U_13
_atom_site_aniso_U_12
Eu1 0.0542(3) 0.0272(2) 0.0469(3) 0.00612(19) -0.0201(2) -0.0163(2)
Eu2 0.0264(2) 0.0318(2) 0.0252(2) -0.00319(16) -0.00378(16) -0.00450(16)
Eu3 0.0464(3) 0.0377(2) 0.0265(2) -0.00708(18) -0.00031(18) -0.0231(2)
Fe1 0.0808(10) 0.0457(8) 0.0310(7) -0.0086(6) -0.0094(6) -0.0321(7)
Fe2 0.0598(8) 0.0459(8) 0.0320(7) -0.0167(6) 0.0014(6) -0.0270(6)
Fe3 0.0491(7) 0.0294(6) 0.0339(6) -0.0084(5) -0.0048(5) -0.0113(5)
Fe4 0.0486(7) 0.0256(6) 0.0454(7) -0.0082(5) -0.0059(6) -0.0118(5)
Fe5 0.0350(6) 0.0267(6) 0.0279(6) -0.0027(5) -0.0020(5) -0.0094(5)
Fe6 0.0296(6) 0.0268(6) 0.0286(6) -0.0029(5) -0.0012(5) -0.0037(5)
Fe7 0.0417(7) 0.0297(6) 0.0351(6) 0.0019(5) -0.0135(5) -0.0129(5)
Fe8 0.0507(8) 0.0336(7) 0.0361(7) 0.0035(5) -0.0105(6) -0.0165(6)
Fe9 0.0415(7) 0.0328(6) 0.0327(6) -0.0023(5) -0.0017(5) -0.0156(5)
C1 0.063(6) 0.031(5) 0.054(6) 0.003(4) -0.016(5) -0.021(4)
C2 0.087(8) 0.045(6) 0.048(6) 0.003(5) -0.023(5) -0.037(6)
C3 0.147(12) 0.064(7) 0.064(7) 0.033(6) -0.062(8) -0.068(8)
C4 0.098(10) 0.063(8) 0.098(10) -0.013(7) 0.022(8) -0.045(7)
C5 0.114(12) 0.185(17) 0.057(9) 0.044(10) -0.023(9) -0.097(12)
C6 0.197(18) 0.092(11) 0.061(9) -0.016(8) 0.019(10) -0.071(12)
C7 0.064(10) 0.119(16) 0.101(15) -0.030(14) -0.001(10) -0.012(12)
C8 0.38(4) 0.12(2) 0.105(18) -0.063(14) 0.13(2) -0.12(2)
C7A 0.064(10) 0.119(16) 0.101(15) -0.030(14) -0.001(10) -0.012(12)
C8A 0.38(4) 0.12(2) 0.105(18) -0.063(14) 0.13(2) -0.12(2)
C9 0.036(5) 0.049(6) 0.034(5) 0.013(4) -0.003(4) -0.005(4)
C10 0.091(8) 0.079(8) 0.060(7) 0.027(6) -0.034(6) -0.027(6)
C11 0.123(12) 0.17(3) 0.108(18) 0.027(17) -0.094(13) -0.031(17)
C12 0.142(14) 0.096(18) 0.034(10) 0.035(10) -0.003(9) 0.026(14)
C11A 0.092(18) 0.078(18) 0.096(16) -0.005(13) -0.043(13) -0.011(13)
C12A 0.102(16) 0.089(18) 0.076(17) 0.012(13) -0.035(14) -0.002(12)
C13 0.047(7) 0.116(11) 0.099(10) -0.017(9) -0.028(7) -0.003(7)
C14 0.040(6) 0.091(9) 0.088(9) 0.001(7) -0.019(6) -0.004(6)
C15 0.104(13) 0.112(14) 0.34(3) 0.121(18) -0.090(17) -0.060(11)
C16 0.052(7) 0.132(12) 0.098(10) -0.019(9) -0.014(7) -0.031(8)
C17 0.046(5) 0.042(5) 0.028(5) -0.008(4) -0.004(4) -0.015(4)
C18 0.085(8) 0.046(6) 0.043(5) -0.008(4) -0.018(5) -0.028(5)
C19 0.098(10) 0.099(10) 0.114(11) -0.077(9) -0.005(8) -0.018(8)
C20 0.106(10) 0.111(10) 0.062(7) -0.034(7) 0.003(7) -0.080(9)
C21 0.054(6) 0.048(6) 0.030(5) -0.010(4) 0.000(4) -0.017(5)
C22 0.058(7) 0.053(6) 0.075(7) -0.023(6) 0.021(6) -0.026(5)
C23 0.073(9) 0.083(10) 0.193(18) -0.072(11) -0.004(10) -0.008(8)
C24 0.081(9) 0.061(8) 0.130(12) -0.034(8) 0.031(8) -0.026(7)
C25 0.105(9) 0.071(7) 0.044(6) 0.001(5) -0.017(6) -0.063(7)
C26 0.073(7) 0.103(9) 0.044(6) -0.006(6) -0.009(5) -0.060(7)
C27 0.148(12) 0.060(7) 0.047(6) -0.004(5) -0.034(7) -0.064(8)
C28 0.122(10) 0.064(7) 0.042(6) 0.005(5) -0.029(6) -0.066(7)
C29 0.117(10) 0.052(7) 0.049(6) -0.009(5) -0.020(6) -0.031(7)
C30 0.192(17) 0.068(9) 0.060(8) 0.014(7) -0.040(9) -0.047(10)
C31 0.060(7) 0.081(8) 0.085(8) -0.060(7) 0.018(6) -0.031(6)
C32 0.055(6) 0.098(9) 0.106(9) -0.075(8) 0.019(6) -0.045(6)
C33 0.066(6) 0.053(6) 0.031(5) -0.012(4) -0.001(4) -0.032(5)
C34 0.058(6) 0.039(5) 0.030(4) -0.014(4) 0.006(4) -0.029(4)
C35 0.062(7) 0.057(7) 0.079(8) -0.044(6) -0.017(6) -0.013(5)
C36 0.069(7) 0.031(5) 0.060(6) -0.022(4) -0.005(5) -0.016(5)
C37 0.071(7) 0.031(5) 0.038(5) -0.008(4) -0.016(5) 0.001(4)
C38 0.057(6) 0.037(5) 0.039(5) -0.009(4) -0.014(4) -0.009(4)
C39 0.049(6) 0.054(6) 0.038(5) -0.018(4) -0.004(4) -0.008(5)
C40 0.051(6) 0.036(5) 0.042(5) -0.018(4) -0.007(4) -0.002(4)
C41 0.055(6) 0.042(5) 0.043(5) -0.019(4) -0.006(4) -0.013(4)
C42 0.064(7) 0.065(7) 0.067(7) -0.025(6) -0.016(6) -0.002(6)
C43 0.059(8) 0.032(6) 0.25(2) -0.044(9) -0.066(10) 0.002(5)
C44 0.046(6) 0.081(9) 0.150(13) -0.082(9) -0.013(7) 0.003(6)
C45 0.097(10) 0.045(8) 0.26(2) 0.056(11) -0.091(13) -0.036(7)
C46 0.088(10) 0.101(12) 0.22(2) 0.107(13) -0.088(12) -0.035(9)
C47 0.059(7) 0.031(6) 0.214(17) -0.024(8) -0.056(9) -0.001(5)
C48 0.055(7) 0.031(5) 0.134(11) -0.016(6) -0.022(7) 0.002(5)
C49 0.053(6) 0.034(5) 0.038(5) -0.003(4) -0.015(4) -0.014(4)
C50 0.048(5) 0.025(4) 0.041(5) -0.003(4) -0.006(4) -0.004(4)
C51 0.061(6) 0.045(5) 0.032(5) -0.007(4) -0.006(4) -0.024(5)
C52 0.061(6) 0.031(5) 0.037(5) -0.001(4) -0.012(4) -0.015(4)
C53 0.065(6) 0.051(6) 0.043(5) -0.022(5) 0.003(5) -0.022(5)
C54 0.081(8) 0.075(7) 0.049(6) -0.035(6) -0.002(5) -0.039(6)
C55 0.036(5) 0.050(5) 0.037(5) -0.003(4) -0.002(4) -0.012(4)
C56 0.038(5) 0.045(5) 0.050(5) -0.014(4) 0.004(4) -0.013(4)
C57 0.059(6) 0.047(6) 0.042(5) 0.013(4) -0.009(5) -0.024(5)
C58 0.061(6) 0.034(5) 0.051(6) 0.008(4) -0.013(5) -0.015(5)
C59 0.050(6) 0.074(7) 0.034(5) -0.004(5) 0.005(4) -0.031(5)
C60 0.042(5) 0.062(6) 0.034(5) 0.006(4) -0.002(4) -0.024(5)
C61 0.052(6) 0.040(5) 0.045(5) -0.017(4) 0.002(4) -0.001(4)
C62 0.037(5) 0.039(5) 0.033(4) -0.010(4) 0.006(4) -0.009(4)
C63 0.037(6) 0.066(8) 0.127(11) -0.046(7) 0.005(6) 0.001(5)
C64 0.032(6) 0.050(7) 0.212(16) -0.056(9) 0.038(8) -0.007(5)
C65 0.076(8) 0.035(5) 0.061(7) -0.002(5) 0.001(6) 0.009(5)
C66 0.077(9) 0.043(6) 0.103(10) -0.006(6) 0.015(7) 0.010(6)
C67 0.038(5) 0.048(5) 0.037(5) -0.017(4) 0.007(4) -0.013(4)
C68 0.030(4) 0.040(5) 0.044(5) -0.023(4) 0.001(4) -0.006(4)
C69 0.033(4) 0.044(5) 0.032(4) -0.013(4) -0.005(4) -0.007(4)
C70 0.034(5) 0.042(5) 0.042(5) -0.017(4) 0.001(4) -0.006(4)
C71 0.042(5) 0.059(6) 0.025(4) -0.012(4) -0.004(4) -0.011(4)
C72 0.048(6) 0.078(7) 0.038(5) -0.025(5) -0.015(4) -0.010(5)
C73 0.076(7) 0.039(5) 0.025(4) -0.005(4) -0.008(4) -0.024(5)
C74 0.051(5) 0.035(5) 0.027(4) -0.009(4) 0.004(4) -0.014(4)
C75 0.092(8) 0.053(6) 0.037(5) 0.014(4) -0.041(5) -0.034(6)
C76 0.103(9) 0.061(7) 0.041(5) 0.018(5) -0.034(6) -0.050(6)
C77 0.054(6) 0.033(5) 0.041(5) -0.001(4) -0.015(4) -0.015(4)
C78 0.067(7) 0.037(5) 0.052(6) -0.006(4) -0.009(5) -0.024(5)
C79 0.044(6) 0.066(7) 0.048(6) 0.016(5) -0.020(5) -0.014(5)
C80 0.047(5) 0.056(6) 0.036(5) 0.004(4) -0.019(4) -0.020(5)
C81 0.063(7) 0.045(6) 0.071(7) 0.005(5) -0.001(6) 0.005(5)
C82 0.081(8) 0.055(7) 0.073(8) -0.007(6) 0.007(7) 0.010(6)
C83 0.042(5) 0.065(7) 0.057(6) 0.006(5) -0.003(5) -0.017(5)
C84 0.040(5) 0.052(6) 0.052(6) 0.006(5) -0.016(4) -0.018(4)
C85 0.036(5) 0.056(6) 0.063(7) 0.019(5) -0.003(5) -0.016(4)
C86 0.055(6) 0.045(6) 0.066(7) 0.025(5) -0.023(5) -0.026(5)
C87 0.057(6) 0.039(5) 0.041(5) 0.010(4) 0.010(4) -0.007(4)
C88 0.049(6) 0.045(5) 0.040(5) 0.009(4) 0.003(4) -0.008(4)
C89 0.055(6) 0.050(6) 0.041(5) 0.003(4) 0.009(4) -0.013(5)
C90 0.088(10) 0.157(14) 0.042(7) 0.029(8) 0.018(6) 0.031(9)
C91 0.045(6) 0.063(7) 0.046(6) -0.015(5) 0.003(4) -0.010(5)
C92 0.056(6) 0.047(6) 0.039(5) -0.007(4) 0.005(4) -0.018(5)
C93 0.044(5) 0.051(6) 0.049(5) -0.013(5) 0.010(4) -0.023(5)
C94 0.055(6) 0.062(6) 0.047(6) -0.021(5) 0.013(5) -0.034(5)
C95 0.055(6) 0.053(6) 0.051(6) -0.013(5) 0.011(5) -0.016(5)
C96 0.072(7) 0.052(6) 0.035(5) -0.014(4) 0.013(5) -0.025(5)
O1 0.063(4) 0.031(3) 0.047(4) 0.001(3) -0.015(3) -0.018(3)
O2 0.081(5) 0.039(4) 0.058(4) 0.015(3) -0.034(4) -0.035(3)
O3 0.096(6) 0.081(5) 0.031(4) 0.002(3) -0.009(3) -0.061(4)
O4 0.144(10) 0.366(17) 0.106(9) 0.108(10) 0.008(8) -0.051(11)
O5 0.038(3) 0.038(3) 0.038(3) 0.006(3) -0.005(3) -0.006(3)
O6 0.043(3) 0.046(4) 0.035(3) 0.008(3) -0.017(3) -0.008(3)
O7 0.026(3) 0.061(4) 0.049(4) -0.002(3) -0.011(3) -0.006(3)
O8 0.082(7) 0.275(14) 0.136(9) -0.117(10) -0.044(6) 0.008(8)
O9 0.052(4) 0.041(3) 0.028(3) -0.004(3) -0.002(3) -0.024(3)
O10 0.058(4) 0.046(3) 0.026(3) -0.004(3) -0.004(3) -0.031(3)
O11 0.055(4) 0.036(3) 0.030(3) -0.006(2) -0.002(3) -0.021(3)
O12 0.059(4) 0.040(4) 0.070(5) -0.013(3) 0.010(4) -0.026(3)
O13 0.054(4) 0.058(4) 0.039(3) -0.012(3) -0.005(3) -0.036(3)
O14 0.092(5) 0.055(4) 0.032(3) -0.002(3) -0.012(3) -0.046(4)
O15 0.221(12) 0.059(5) 0.052(5) -0.012(4) -0.023(6) -0.027(7)
O16 0.071(5) 0.074(5) 0.061(4) -0.042(4) 0.012(4) -0.037(4)
O17 0.061(4) 0.043(3) 0.034(3) -0.013(3) -0.003(3) -0.026(3)
O18 0.060(4) 0.035(3) 0.040(3) -0.016(3) 0.002(3) -0.016(3)
O19 0.061(4) 0.033(3) 0.029(3) -0.010(2) -0.004(3) -0.015(3)
O20 0.048(3) 0.030(3) 0.031(3) -0.007(2) -0.004(3) -0.009(3)
O21 0.057(5) 0.190(11) 0.123(8) -0.113(8) 0.015(5) -0.038(6)
O22 0.047(4) 0.036(3) 0.065(4) -0.022(3) -0.003(3) -0.011(3)
O23 0.093(6) 0.090(6) 0.106(7) 0.066(5) -0.064(5) -0.052(5)
O24 0.053(4) 0.025(3) 0.073(4) -0.009(3) -0.016(3) -0.009(3)
O25 0.048(4) 0.022(3) 0.044(3) 0.001(2) -0.008(3) -0.012(3)
O26 0.059(4) 0.024(3) 0.032(3) -0.006(2) -0.007(3) -0.014(3)
O27 0.077(5) 0.087(5) 0.064(5) -0.047(4) 0.024(4) -0.050(4)
O28 0.035(3) 0.036(3) 0.032(3) -0.005(2) -0.001(2) -0.007(2)
O29 0.048(3) 0.028(3) 0.041(3) -0.002(3) -0.006(3) -0.010(3)
O30 0.038(3) 0.037(3) 0.025(3) 0.002(2) -0.002(2) -0.009(3)
O31 0.034(3) 0.030(3) 0.023(3) -0.006(2) 0.000(2) -0.007(2)
O32 0.028(3) 0.032(3) 0.040(3) -0.013(2) 0.005(2) -0.002(2)
O33 0.078(6) 0.062(5) 0.126(8) -0.028(5) -0.020(5) -0.001(4)
O34 0.029(3) 0.035(3) 0.025(3) -0.009(2) -0.001(2) -0.003(2)
O35 0.039(3) 0.061(4) 0.045(4) -0.011(3) -0.013(3) -0.015(3)
O36 0.035(3) 0.033(3) 0.037(3) -0.011(3) -0.001(2) -0.002(2)
O37 0.039(3) 0.035(3) 0.026(3) -0.007(2) 0.000(2) -0.009(2)
O38 0.081(5) 0.048(4) 0.033(3) 0.008(3) -0.022(3) -0.041(3)
O39 0.059(4) 0.028(3) 0.060(4) -0.005(3) -0.006(3) -0.010(3)
O40 0.041(3) 0.034(3) 0.035(3) 0.001(2) -0.012(3) -0.013(3)
O41 0.086(5) 0.042(4) 0.041(4) -0.004(3) -0.005(3) -0.014(4)
O42 0.041(3) 0.044(4) 0.040(3) 0.003(3) -0.007(3) -0.015(3)
O43 0.043(4) 0.044(3) 0.037(3) 0.006(3) -0.012(3) -0.017(3)
O44 0.039(3) 0.032(3) 0.033(3) -0.004(2) -0.001(2) -0.014(3)
O45 0.242(12) 0.212(12) 0.061(6) 0.001(7) 0.033(7) 0.150(10)
O46 0.047(4) 0.036(3) 0.037(3) -0.007(3) 0.002(3) -0.016(3)
O47 0.057(4) 0.043(4) 0.037(3) -0.010(3) 0.009(3) -0.030(3)
O48 0.061(4) 0.054(4) 0.026(3) -0.012(3) 0.005(3) -0.025(3)
N1 0.112(8) 0.058(6) 0.036(5) -0.008(4) -0.015(5) -0.046(5)
N2 0.057(5) 0.052(5) 0.050(5) -0.030(4) 0.002(4) -0.029(4)
N3 0.056(5) 0.034(4) 0.032(4) -0.013(3) -0.005(3) -0.009(3)
N4 0.074(7) 0.028(5) 0.172(11) 0.005(6) -0.059(7) -0.019(4)
N5 0.054(5) 0.035(4) 0.037(4) -0.010(3) -0.003(3) -0.018(3)
N6 0.045(4) 0.043(4) 0.034(4) 0.000(3) -0.002(3) -0.019(3)
N7 0.037(4) 0.029(4) 0.050(4) -0.010(3) 0.001(3) 0.002(3)
N8 0.031(4) 0.045(4) 0.028(3) -0.010(3) -0.005(3) -0.008(3)
N9 0.065(5) 0.031(4) 0.038(4) 0.001(3) -0.018(4) -0.019(4)
N10 0.048(5) 0.040(4) 0.053(5) 0.006(4) -0.006(4) -0.007(4)
N11 0.040(4) 0.039(4) 0.043(4) 0.008(3) 0.005(3) -0.011(3)
N12 0.050(5) 0.049(5) 0.039(4) -0.010(4) 0.002(3) -0.021(4)
N13 0.102(8) 0.047(6) 0.052(6) -0.009(4) -0.034(6) 0.000(5)
N14 0.152(13) 0.063(8) 0.041(6) -0.014(5) 0.002(7) -0.041(8)
N15 0.142(12) 0.085(9) 0.078(8) -0.019(7) -0.013(8) -0.017(8)
N16 0.056(5) 0.047(5) 0.072(6) -0.022(4) 0.001(4) -0.021(4)
N17 0.043(6) 0.067(7) 0.052(6) -0.026(6) -0.009(5) -0.020(6)
N18 0.046(7) 0.076(9) 0.089(9) -0.052(7) 0.001(6) 0.009(6)
N16A 0.056(5) 0.047(5) 0.072(6) -0.022(4) 0.001(4) -0.021(4)
N17A 0.043(6) 0.067(7) 0.052(6) -0.026(6) -0.009(5) -0.020(6)
N18A 0.019(15) 0.13(3) 0.07(2) 0.00(2) -0.014(13) 0.002(16)
N19 0.044(5) 0.035(5) 0.024(9) 0.009(7) -0.026(7) -0.006(4)
N20 0.045(6) 0.031(6) 0.044(11) -0.004(6) -0.009(5) -0.018(4)
N21 0.078(14) 0.062(13) 0.106(17) -0.012(11) 0.002(11) 0.010(9)
N19A 0.044(5) 0.035(5) 0.024(9) 0.009(7) -0.026(7) -0.006(4)
N20A 0.045(6) 0.031(6) 0.044(11) -0.004(6) -0.009(5) -0.018(4)
N21A 0.061(11) 0.070(12) 0.103(16) 0.014(11) -0.048(10) -0.007(9)
N22 0.081(12) 0.129(15) 0.056(11) -0.028(11) 0.019(10) 0.009(11)
C98 0.071(10) 0.072(10) 0.063(10) -0.003(8) 0.014(8) -0.002(8)
C97 0.056(11) 0.078(13) 0.067(12) 0.000(10) 0.033(10) -0.016(10)
O1M 0.093(7) 0.125(9) 0.133(10) -0.029(7) -0.049(7) -0.002(6)
C1M 0.20(2) 0.37(4) 0.13(2) 0.02(2) 0.017(18) 0.15(3)
O2M 0.24(4) 0.18(3) 0.12(2) -0.10(2) -0.01(3) -0.08(3)
C2M 0.16(4) 0.14(4) 0.23(5) -0.02(4) -0.11(4) 0.01(4)
O3M 0.13(2) 0.21(3) 0.20(3) 0.14(3) -0.08(2) -0.10(2)
C3M 0.22(5) 0.21(5) 0.18(5) -0.07(4) -0.01(4) -0.13(4)
O4M 0.063(15) 0.18(3) 0.24(3) -0.12(3) -0.092(19) 0.053(17)
C4M 0.07(2) 0.22(4) 0.13(3) 0.07(3) -0.05(2) -0.05(3)
O5M 0.21(3) 0.28(4) 0.074(18) -0.05(2) -0.03(2) -0.17(3)
C5M 0.12(3) 0.08(3) 0.12(3) 0.02(2) 0.00(3) -0.05(3)
N23 0.16(3) 0.15(2) 0.11(2) -0.051(18) -0.030(19) -0.05(2)
C99 0.14(2) 0.14(2) 0.12(2) -0.023(18) 0.036(19) -0.09(2)
C100 0.18(4) 0.28(5) 0.19(4) -0.06(4) 0.05(3) -0.05(4)
O1W 0.211(17) 0.079(10) 0.158(15) -0.004(10) 0.052(13) -0.008(11)
O2W 0.119(17) 0.15(2) 0.17(2) 0.001(17) 0.052(16) -0.036(15)
O3W 0.16(2) 0.114(18) 0.14(2) 0.008(16) 0.012(17) 0.068(16)
O4W 0.17(3) 0.12(3) 0.10(3) -0.02(2) 0.06(3) -0.01(3)
O5W 0.082(17) 0.17(2) 0.15(2) -0.01(2) 0.023(17) -0.021(17)
O6W 0.101(19) 0.19(3) 0.104(19) 0.032(19) 0.024(17) -0.06(2)
O7W 0.12(3) 0.15(3) 0.026(17) 0.01(2) 0.01(2) 0.01(3)
O8W 0.15(3) 0.14(3) 0.12(2) -0.01(2) 0.01(2) 0.04(2)
O9W 0.19(2) 0.066(16) 0.15(2) -0.044(15) -0.005(17) 0.004(15)
O10W 0.17(3) 0.17(3) 0.16(3) -0.11(3) 0.10(3) -0.13(3)
O11W 0.23(3) 0.11(2) 0.14(3) -0.02(2) -0.09(3) 0.04(2)

loop_
_atom_type_symbol
_atom_type_description
_atom_type_scat_dispersion_real
_atom_type_scat_dispersion_imag
_atom_type_scat_source
C C 0.0033 0.0016 'International Tables Vol C Tables 4.2.6.8 and 6.1.1.4'
H H 0.0000 0.0000 'International Tables Vol C Tables 4.2.6.8 and 6.1.1.4'
N N 0.0061 0.0033 'International Tables Vol C Tables 4.2.6.8 and 6.1.1.4'
O O 0.0106 0.0060 'International Tables Vol C Tables 4.2.6.8 and 6.1.1.4'
Fe Fe 0.3463 0.8444 'International Tables Vol C Tables 4.2.6.8 and 6.1.1.4'
Eu Eu -0.1578 3.6682 'International Tables Vol C Tables 4.2.6.8 and 6.1.1.4'

loop_
_geom_angle_atom_site_label_1
_geom_angle_atom_site_label_2
_geom_angle_atom_site_label_3
_geom_angle
_geom_angle_site_symmetry_1
_geom_angle_site_symmetry_3
O22 Eu1 O25 104.0(2) . .
O22 Eu1 O24 89.0(2) . .
O25 Eu1 O24 64.36(19) . .
O22 Eu1 O3 144.6(2) . .
O25 Eu1 O3 83.6(2) . .
O24 Eu1 O3 124.4(2) . .
O22 Eu1 O20 65.03(19) . .
O25 Eu1 O20 82.68(18) . .
O24 Eu1 O20 131.9(2) . .
O3 Eu1 O20 82.2(2) . .
O22 Eu1 O2 80.5(2) . .
O25 Eu1 O2 155.0(2) . .
O24 Eu1 O2 140.6(2) . .
O3 Eu1 O2 79.4(2) . .
O20 Eu1 O2 76.94(19) . .
O22 Eu1 O23 131.4(3) . .
O25 Eu1 O23 112.5(2) . .
O24 Eu1 O23 79.4(2) . .
O3 Eu1 O23 72.4(3) . .
O20 Eu1 O23 148.1(2) . .
O2 Eu1 O23 79.7(2) . .
O22 Eu1 N4 67.0(3) . .
O25 Eu1 N4 128.9(2) . .
O24 Eu1 N4 65.3(2) . .
O3 Eu1 N4 133.8(3) . .
O20 Eu1 N4 127.7(3) . .
O2 Eu1 N4 75.7(3) . .
O23 Eu1 N4 65.2(4) . .
O22 Eu1 Fe3 33.52(15) . .
O25 Eu1 Fe3 104.12(14) . .
O24 Eu1 Fe3 119.81(16) . .
O3 Eu1 Fe3 111.17(16) . .
O20 Eu1 Fe3 34.58(13) . .
O2 Eu1 Fe3 65.90(14) . .
O23 Eu1 Fe3 143.3(2) . .
N4 Eu1 Fe3 93.3(2) . .
O22 Eu1 Fe4 94.93(14) . .
O25 Eu1 Fe4 32.73(14) . .
O24 Eu1 Fe4 31.82(14) . .
O3 Eu1 Fe4 107.83(15) . .
O20 Eu1 Fe4 107.33(13) . .
O2 Eu1 Fe4 171.84(18) . .
O23 Eu1 Fe4 98.73(18) . .
N4 Eu1 Fe4 96.28(19) . .
Fe3 Eu1 Fe4 113.53(3) . .
O7 Eu2 O36 121.0(2) . .
O7 Eu2 O34 146.0(2) . .
O36 Eu2 O34 90.68(18) . .
O7 Eu2 O37 84.56(19) . .
O36 Eu2 O37 63.28(18) . .
O34 Eu2 O37 101.03(17) . .
O7 Eu2 O32 83.3(2) . .
O36 Eu2 O32 132.11(18) . .
O34 Eu2 O32 64.83(17) . .
O37 Eu2 O32 80.99(18) . .
O7 Eu2 O6 81.9(2) . .
O36 Eu2 O6 141.88(19) . .
O34 Eu2 O6 79.19(18) . .
O37 Eu2 O6 154.58(19) . .
O32 Eu2 O6 76.14(19) . .
O7 Eu2 O35 73.1(2) . .
O36 Eu2 O35 79.0(2) . .
O34 Eu2 O35 129.97(18) . .
O37 Eu2 O35 116.43(19) . .
O32 Eu2 O35 148.39(19) . .
O6 Eu2 O35 79.9(2) . .
O7 Eu2 N8 134.0(2) . .
O36 Eu2 N8 66.51(19) . .
O34 Eu2 N8 67.24(18) . .
O37 Eu2 N8 128.18(19) . .
O32 Eu2 N8 127.76(19) . .
O6 Eu2 N8 75.7(2) . .
O35 Eu2 N8 63.73(19) . .
O7 Eu2 Fe6 112.59(16) . .
O36 Eu2 Fe6 120.69(13) . .
O34 Eu2 Fe6 33.44(12) . .
O37 Eu2 Fe6 100.51(13) . .
O32 Eu2 Fe6 33.97(12) . .
O6 Eu2 Fe6 65.59(14) . .
O35 Eu2 Fe6 143.06(14) . .
N8 Eu2 Fe6 94.01(14) . .
O7 Eu2 Fe7 105.39(15) . .
O36 Eu2 Fe7 30.97(13) . .
O34 Eu2 Fe7 95.86(12) . .
O37 Eu2 Fe7 32.33(13) . .
O32 Eu2 Fe7 107.63(13) . .
O6 Eu2 Fe7 171.97(14) . .
O35 Eu2 Fe7 98.86(15) . .
N8 Eu2 Fe7 96.56(14) . .
Fe6 Eu2 Fe7 113.41(3) . .
O11 Eu3 O46 144.83(19) . .
O11 Eu3 O13 86.0(2) . .
O46 Eu3 O13 98.9(2) . .
O11 Eu3 O48 121.1(2) . .
O46 Eu3 O48 91.5(2) . .
O13 Eu3 O48 63.7(2) . .
O11 Eu3 O44 81.17(18) . .
O46 Eu3 O44 65.57(19) . .
O13 Eu3 O44 80.43(19) . .
O48 Eu3 O44 134.08(19) . .
O11 Eu3 O10 81.1(2) . .
O46 Eu3 O10 79.95(19) . .
O13 Eu3 O10 154.4(2) . .
O48 Eu3 O10 141.6(2) . .
O44 Eu3 O10 75.79(18) . .
O11 Eu3 O47 72.5(2) . .
O46 Eu3 O47 131.1(2) . .
O13 Eu3 O47 118.7(2) . .
O48 Eu3 O47 79.73(19) . .
O44 Eu3 O47 145.47(19) . .
O10 Eu3 O47 78.32(18) . .
O11 Eu3 N12 134.4(2) . .
O46 Eu3 N12 67.7(2) . .
O13 Eu3 N12 127.8(2) . .
O48 Eu3 N12 66.4(2) . .
O44 Eu3 N12 128.4(2) . .
O10 Eu3 N12 75.8(2) . .
O47 Eu3 N12 64.7(2) . .
O11 Eu3 Fe9 110.80(13) . .
O46 Eu3 Fe9 34.04(14) . .
O13 Eu3 Fe9 99.35(14) . .
O48 Eu3 Fe9 122.52(15) . .
O44 Eu3 Fe9 34.29(13) . .
O10 Eu3 Fe9 65.37(13) . .
O47 Eu3 Fe9 141.93(14) . .
N12 Eu3 Fe9 94.42(16) . .
O11 Eu3 Fe1 106.71(13) . .
O46 Eu3 Fe1 94.69(14) . .
O13 Eu3 Fe1 32.53(15) . .
O48 Eu3 Fe1 31.22(15) . .
O44 Eu3 Fe1 108.04(13) . .
O10 Eu3 Fe1 171.58(15) . .
O47 Eu3 Fe1 100.82(14) . .
N12 Eu3 Fe1 96.23(15) . .
Fe9 Eu3 Fe1 113.37(3) . .
O48 Fe1 O13 79.3(2) . .
O48 Fe1 O14 169.4(3) . .
O13 Fe1 O14 97.3(3) . .
O48 Fe1 N13 93.1(3) . .
O13 Fe1 N13 161.2(3) . .
O14 Fe1 N13 93.1(3) . .
O48 Fe1 O17 96.9(2) . 2_565
O13 Fe1 O17 98.7(2) . 2_565
O14 Fe1 O17 73.6(2) . 2_565
N13 Fe1 O17 99.3(3) . 2_565
O48 Fe1 N1 111.6(3) . .
O13 Fe1 N1 78.1(3) . .
O14 Fe1 N1 77.1(3) . .
N13 Fe1 N1 89.0(4) . .
O17 Fe1 N1 149.8(3) 2_565 .
O48 Fe1 Eu3 39.51(17) . .
O13 Fe1 Eu3 39.87(16) . .
O14 Fe1 Eu3 136.7(2) . .
N13 Fe1 Eu3 129.7(3) . .
O17 Fe1 Eu3 101.89(15) 2_565 .
N1 Fe1 Eu3 94.59(19) . .
O16 Fe2 O14 93.8(3) . 2_565
O16 Fe2 O19 100.1(3) . .
O14 Fe2 O19 90.8(2) 2_565 .
O16 Fe2 O17 144.6(3) . .
O14 Fe2 O17 73.9(2) 2_565 .
O19 Fe2 O17 112.9(2) . .
O16 Fe2 O18 105.3(3) . .
O14 Fe2 O18 157.9(3) 2_565 .
O19 Fe2 O18 75.2(2) . .
O17 Fe2 O18 95.6(2) . .
O16 Fe2 N2 79.6(3) . .
O14 Fe2 N2 117.4(3) 2_565 .
O19 Fe2 N2 151.8(3) . .
O17 Fe2 N2 77.3(3) . .
O18 Fe2 N2 77.8(3) . .
O22 Fe3 O18 102.1(3) . .
O22 Fe3 O20 81.5(2) . .
O18 Fe3 O20 173.2(2) . .
O22 Fe3 O19 100.8(3) . .
O18 Fe3 O19 76.0(2) . .
O20 Fe3 O19 97.7(2) . .
O22 Fe3 O1 96.9(3) . .
O18 Fe3 O1 88.5(2) . .
O20 Fe3 O1 96.8(2) . .
O19 Fe3 O1 158.5(2) . .
O22 Fe3 N3 162.1(2) . .
O18 Fe3 N3 95.4(2) . .
O20 Fe3 N3 80.7(2) . .
O19 Fe3 N3 79.9(2) . .
O1 Fe3 N3 87.0(3) . .
O22 Fe3 Eu1 42.31(18) . .
O18 Fe3 Eu1 141.96(19) . .
O20 Fe3 Eu1 43.39(16) . .
O19 Fe3 Eu1 116.86(16) . .
O1 Fe3 Eu1 84.50(17) . .
N3 Fe3 Eu1 121.36(17) . .
O24 Fe4 O25 79.9(2) . .
O24 Fe4 O26 168.5(3) . .
O25 Fe4 O26 97.3(2) . .
O24 Fe4 O29 95.9(2) . .
O25 Fe4 O29 101.3(2) . .
O26 Fe4 O29 73.6(2) . .
O24 Fe4 N16A 94.2(3) . .
O25 Fe4 N16A 159.3(3) . .
O26 Fe4 N16A 92.1(3) . .
O29 Fe4 N16A 98.9(3) . .
O24 Fe4 N16 94.2(3) . .
O25 Fe4 N16 159.3(3) . .
O26 Fe4 N16 92.1(3) . .
O29 Fe4 N16 98.9(3) . .
O24 Fe4 N5 112.4(3) . .
O25 Fe4 N5 78.9(2) . .
O26 Fe4 N5 77.7(2) . .
O29 Fe4 N5 151.1(2) . .
N16A Fe4 N5 85.3(3) . .
N16 Fe4 N5 85.3(3) . .
O24 Fe4 Eu1 39.94(18) . .
O25 Fe4 Eu1 40.26(15) . .
O26 Fe4 Eu1 137.24(17) . .
O29 Fe4 Eu1 104.75(16) . .
N16A Fe4 Eu1 129.3(2) . .
N16 Fe4 Eu1 129.3(2) . .
N5 Fe4 Eu1 93.95(17) . .
O28 Fe5 O26 93.7(2) . .
O28 Fe5 O31 102.0(2) . .
O26 Fe5 O31 91.8(2) . .
O28 Fe5 O29 144.0(2) . .
O26 Fe5 O29 73.3(2) . .
O31 Fe5 O29 111.6(2) . .
O28 Fe5 O30 105.9(2) . .
O26 Fe5 O30 158.3(2) . .
O31 Fe5 O30 75.3(2) . .
O29 Fe5 O30 95.0(2) . .
O28 Fe5 N6 78.8(2) . .
O26 Fe5 N6 116.7(2) . .
O31 Fe5 N6 151.5(2) . .
O29 Fe5 N6 77.7(2) . .
O30 Fe5 N6 77.1(2) . .
O34 Fe6 O32 81.7(2) . .
O34 Fe6 O30 100.6(2) . .
O32 Fe6 O30 175.8(2) . .
O34 Fe6 O31 98.5(2) . .
O32 Fe6 O31 100.4(2) . .
O30 Fe6 O31 75.9(2) . .
O34 Fe6 O5 97.6(2) . .
O32 Fe6 O5 95.1(2) . .
O30 Fe6 O5 88.0(2) . .
O31 Fe6 O5 159.0(2) . .
O34 Fe6 N7 160.8(2) . .
O32 Fe6 N7 79.8(2) . .
O30 Fe6 N7 97.5(2) . .
O31 Fe6 N7 79.9(2) . .
O5 Fe6 N7 89.1(2) . .
O34 Fe6 Eu2 42.11(15) . .
O32 Fe6 Eu2 43.15(15) . .
O30 Fe6 Eu2 140.20(16) . .
O31 Fe6 Eu2 115.90(15) . .
O5 Fe6 Eu2 85.08(17) . .
N7 Fe6 Eu2 121.44(18) . .
O36 Fe7 O38 170.1(2) . .
O36 Fe7 O37 78.5(2) . .
O38 Fe7 O37 96.2(3) . .
O36 Fe7 N19 100.9(4) . .
O38 Fe7 N19 86.8(5) . .
O37 Fe7 N19 160.9(7) . .
O36 Fe7 O40 98.9(2) . .
O38 Fe7 O40 73.6(2) . .
O37 Fe7 O40 100.2(2) . .
N19 Fe7 O40 98.8(7) . .
O36 Fe7 N19A 84.9(4) . .
O38 Fe7 N19A 102.2(5) . .
O37 Fe7 N19A 157.9(6) . .
O40 Fe7 N19A 96.8(7) . .
O36 Fe7 N9 109.0(2) . .
O38 Fe7 N9 77.8(2) . .
O37 Fe7 N9 79.1(2) . .
N19 Fe7 N9 83.2(6) . .
O40 Fe7 N9 151.1(2) . .
N19A Fe7 N9 92.8(6) . .
O36 Fe7 Eu2 38.76(15) . .
O38 Fe7 Eu2 135.7(2) . .
O37 Fe7 Eu2 39.79(15) . .
N19 Fe7 Eu2 136.1(5) . .
O40 Fe7 Eu2 103.51(15) . .
N19A Fe7 Eu2 121.9(5) . .
N9 Fe7 Eu2 94.21(17) . .
O41 Fe8 O43 103.2(3) . .
O41 Fe8 O38 94.1(3) . .
O43 Fe8 O38 88.9(2) . .
O41 Fe8 O40 141.9(2) . .
O43 Fe8 O40 112.1(2) . .
O38 Fe8 O40 73.1(2) . .
O41 Fe8 O42 105.9(3) . .
O43 Fe8 O42 74.3(2) . .
O38 Fe8 O42 156.2(3) . .
O40 Fe8 O42 97.3(2) . .
O41 Fe8 N10 78.6(3) . .
O43 Fe8 N10 150.2(3) . .
O38 Fe8 N10 120.8(3) . .
O40 Fe8 N10 77.9(2) . .
O42 Fe8 N10 76.7(3) . .
O46 Fe9 O44 82.3(2) . .
O46 Fe9 O42 102.3(2) . .
O44 Fe9 O42 172.1(2) . .
O46 Fe9 O43 100.0(2) . .
O44 Fe9 O43 98.1(2) . .
O42 Fe9 O43 75.0(2) . .
O46 Fe9 O9 97.9(2) . .
O44 Fe9 O9 96.2(2) . .
O42 Fe9 O9 89.5(2) . .
O43 Fe9 O9 158.4(2) . .
O46 Fe9 N11 162.1(3) . .
O44 Fe9 N11 79.9(2) . .
O42 Fe9 N11 95.1(2) . .
O43 Fe9 N11 80.2(3) . .
O9 Fe9 N11 86.5(3) . .
O46 Fe9 Eu3 42.75(17) . .
O44 Fe9 Eu3 43.37(15) . .
O42 Fe9 Eu3 143.02(17) . .
O43 Fe9 Eu3 115.95(16) . .
O9 Fe9 Eu3 85.45(15) . .
N11 Fe9 Eu3 121.02(18) . .
O2 C1 O1 124.1(8) . .
O2 C1 C2 119.3(8) . .
O1 C1 C2 116.5(8) . .
C4 C2 C1 110.2(9) . .
C4 C2 C3 113.0(10) . .
C1 C2 C3 112.3(8) . .
C4 C2 H2 107.0 . .
C1 C2 H2 107.0 . .
C3 C2 H2 107.0 . .
C2 C3 H3A 109.5 . .
C2 C3 H3B 109.5 . .
H3A C3 H3B 109.5 . .
C2 C3 H3C 109.5 . .
H3A C3 H3C 109.5 . .
H3B C3 H3C 109.5 . .
C2 C4 H4A 109.5 . .
C2 C4 H4B 109.5 . .
H4A C4 H4B 109.5 . .
C2 C4 H4C 109.5 . .
H4A C4 H4C 109.5 . .
H4B C4 H4C 109.5 . .
O3 C5 O4 121.4(15) . .
O3 C5 C6 127.5(12) . .
O4 C5 C6 110.6(12) . .
C5 C6 C7 109.1(11) . .
C5 C6 C7A 112.0(13) . .
C5 C6 C8 108.9(13) . .
C7 C6 C8 116.4(16) . .
C5 C6 C8A 109.1(14) . .
C7A C6 C8A 113(2) . .
C5 C6 H6A 107.4 . .
C7 C6 H6A 107.4 . .
C8 C6 H6A 107.4 . .
C5 C6 H6B 107.3 . .
C7A C6 H6B 107.3 . .
C8A C6 H6B 107.3 . .
C6 C7 H7A 109.5 . .
C6 C7 H7B 109.5 . .
H7A C7 H7B 109.5 . .
C6 C7 H7C 109.5 . .
H7A C7 H7C 109.5 . .
H7B C7 H7C 109.5 . .
C6 C8 H8A 109.5 . .
C6 C8 H8B 109.5 . .
H8A C8 H8B 109.5 . .
C6 C8 H8C 109.5 . .
H8A C8 H8C 109.5 . .
H8B C8 H8C 109.5 . .
C6 C7A H7A1 109.5 . .
C6 C7A H7A2 109.5 . .
H7A1 C7A H7A2 109.5 . .
C6 C7A H7A3 109.5 . .
H7A1 C7A H7A3 109.5 . .
H7A2 C7A H7A3 109.5 . .
C6 C8A H8A1 109.5 . .
C6 C8A H8A2 109.5 . .
H8A1 C8A H8A2 109.5 . .
C6 C8A H8A3 109.5 . .
H8A1 C8A H8A3 109.5 . .
H8A2 C8A H8A3 109.5 . .
O6 C9 O5 125.2(8) . .
O6 C9 C10 119.6(9) . .
O5 C9 C10 115.2(8) . .
C11 C10 C12 131.4(13) . .
C12A C10 C11A 127.6(15) . .
C11 C10 C9 112.3(9) . .
C12 C10 C9 111.6(8) . .
C12A C10 C9 111.0(10) . .
C11A C10 C9 111.1(11) . .
C11 C10 H10A 97.1 . .
C12 C10 H10A 97.1 . .
C9 C10 H10A 97.1 . .
C12A C10 H10Z 100.7 . .
C11A C10 H10Z 100.7 . .
C9 C10 H10Z 100.7 . .
C10 C11 H11A 109.5 . .
C10 C11 H11B 109.5 . .
H11A C11 H11B 109.5 . .
C10 C11 H11C 109.5 . .
H11A C11 H11C 109.5 . .
H11B C11 H11C 109.5 . .
C10 C12 H12A 109.5 . .
C10 C12 H12B 109.5 . .
H12A C12 H12B 109.5 . .
C10 C12 H12C 109.5 . .
H12A C12 H12C 109.5 . .
H12B C12 H12C 109.5 . .
C10 C11A H11D 109.5 . .
C10 C11A H11E 109.5 . .
H11D C11A H11E 109.5 . .
C10 C11A H11F 109.5 . .
H11D C11A H11F 109.5 . .
H11E C11A H11F 109.5 . .
C10 C12A H12D 109.5 . .
C10 C12A H12E 109.5 . .
H12D C12A H12E 109.5 . .
C10 C12A H12F 109.5 . .
H12D C12A H12F 109.5 . .
H12E C12A H12F 109.5 . .
O7 C13 O8 119.6(12) . .
O7 C13 C14 123.9(14) . .
O8 C13 C14 116.6(11) . .
C15 C14 C13 107.4(12) . .
C15 C14 C16 112.5(15) . .
C13 C14 C16 109.8(11) . .
C15 C14 H14 109.0 . .
C13 C14 H14 109.0 . .
C16 C14 H14 109.0 . .
C14 C15 H15A 109.5 . .
C14 C15 H15B 109.5 . .
H15A C15 H15B 109.5 . .
C14 C15 H15C 109.5 . .
H15A C15 H15C 109.5 . .
H15B C15 H15C 109.5 . .
C14 C16 H16A 109.5 . .
C14 C16 H16B 109.5 . .
H16A C16 H16B 109.5 . .
C14 C16 H16C 109.5 . .
H16A C16 H16C 109.5 . .
H16B C16 H16C 109.5 . .
O10 C17 O9 124.8(7) . .
O10 C17 C18 117.6(7) . .
O9 C17 C18 117.6(7) . .
C20 C18 C17 111.1(8) . .
C20 C18 C19 113.4(10) . .
C17 C18 C19 108.1(8) . .
C20 C18 H18 108.0 . .
C17 C18 H18 108.0 . .
C19 C18 H18 108.0 . .
C18 C19 H19A 109.5 . .
C18 C19 H19B 109.5 . .
H19A C19 H19B 109.5 . .
C18 C19 H19C 109.5 . .
H19A C19 H19C 109.5 . .
H19B C19 H19C 109.5 . .
C18 C20 H20A 109.5 . .
C18 C20 H20B 109.5 . .
H20A C20 H20B 109.5 . .
C18 C20 H20C 109.5 . .
H20A C20 H20C 109.5 . .
H20B C20 H20C 109.5 . .
O12 C21 O11 124.7(8) . .
O12 C21 C22 118.2(8) . .
O11 C21 C22 117.2(8) . .
C23 C22 C21 113.3(9) . .
C23 C22 C24 116.9(11) . .
C21 C22 C24 113.0(8) . .
C23 C22 H22 103.9 . .
C21 C22 H22 103.9 . .
C24 C22 H22 103.9 . .
C22 C23 H23A 109.5 . .
C22 C23 H23B 109.5 . .
H23A C23 H23B 109.5 . .
C22 C23 H23C 109.5 . .
H23A C23 H23C 109.5 . .
H23B C23 H23C 109.5 . .
C22 C24 H24A 109.5 . .
C22 C24 H24B 109.5 . .
H24A C24 H24B 109.5 . .
C22 C24 H24C 109.5 . .
H24A C24 H24C 109.5 . .
H24B C24 H24C 109.5 . .
N1 C25 C26 111.0(8) . .
N1 C25 H25A 109.4 . .
C26 C25 H25A 109.4 . .
N1 C25 H25B 109.4 . .
C26 C25 H25B 109.4 . .
H25A C25 H25B 108.0 . .
O13 C26 C25 107.4(9) . .
O13 C26 H26A 110.2 . .
C25 C26 H26A 110.2 . .
O13 C26 H26B 110.2 . .
C25 C26 H26B 110.2 . .
H26A C26 H26B 108.5 . .
C28 C27 N1 111.6(8) . .
C28 C27 H27A 109.3 . .
N1 C27 H27A 109.3 . .
C28 C27 H27B 109.3 . .
N1 C27 H27B 109.3 . .
H27A C27 H27B 108.0 . .
O14 C28 C27 109.0(9) . .
O14 C28 H28A 109.9 . .
C27 C28 H28A 109.9 . .
O14 C28 H28B 109.9 . .
C27 C28 H28B 109.9 . .
H28A C28 H28B 108.3 . .
N1 C29 C30 115.2(11) . .
N1 C29 H29A 108.5 . .
C30 C29 H29A 108.5 . .
N1 C29 H29B 108.5 . .
C30 C29 H29B 108.5 . .
H29A C29 H29B 107.5 . .
O15 C30 C29 114.6(13) . .
O15 C30 H30A 108.6 . .
C29 C30 H30A 108.6 . .
O15 C30 H30B 108.6 . .
C29 C30 H30B 108.6 . .
H30A C30 H30B 107.6 . .
N2 C31 C32 107.8(8) . .
N2 C31 H31A 110.2 . .
C32 C31 H31A 110.2 . .
N2 C31 H31B 110.2 . .
C32 C31 H31B 110.2 . .
H31A C31 H31B 108.5 . .
O16 C32 C31 110.1(8) . .
O16 C32 H32A 109.6 . .
C31 C32 H32A 109.6 . .
O16 C32 H32B 109.6 . .
C31 C32 H32B 109.6 . .
H32A C32 H32B 108.2 . .
N2 C33 C34 110.3(7) . .
N2 C33 H33A 109.6 . .
C34 C33 H33A 109.6 . .
N2 C33 H33B 109.6 . .
C34 C33 H33B 109.6 . .
H33A C33 H33B 108.1 . .
O17 C34 C33 108.9(7) . .
O17 C34 H34A 109.9 . .
C33 C34 H34A 109.9 . .
O17 C34 H34B 109.9 . .
C33 C34 H34B 109.9 . .
H34A C34 H34B 108.3 . .
N2 C35 C36 111.8(8) . .
N2 C35 H35A 109.2 . .
C36 C35 H35A 109.2 . .
N2 C35 H35B 109.2 . .
C36 C35 H35B 109.2 . .
H35A C35 H35B 107.9 . .
O18 C36 C35 107.6(7) . .
O18 C36 H36A 110.2 . .
C35 C36 H36A 110.2 . .
O18 C36 H36B 110.2 . .
C35 C36 H36B 110.2 . .
H36A C36 H36B 108.5 . .
N3 C37 C38 112.4(7) . .
N3 C37 H37A 109.1 . .
C38 C37 H37A 109.1 . .
N3 C37 H37B 109.1 . .
C38 C37 H37B 109.1 . .
H37A C37 H37B 107.9 . .
O19 C38 C37 109.7(7) . .
O19 C38 H38A 109.7 . .
C37 C38 H38A 109.7 . .
O19 C38 H38B 109.7 . .
C37 C38 H38B 109.7 . .
H38A C38 H38B 108.2 . .
N3 C39 C40 110.0(7) . .
N3 C39 H39A 109.7 . .
C40 C39 H39A 109.7 . .
N3 C39 H39B 109.7 . .
C40 C39 H39B 109.7 . .
H39A C39 H39B 108.2 . .
O20 C40 C39 110.7(7) . .
O20 C40 H40A 109.5 . .
C39 C40 H40A 109.5 . .
O20 C40 H40B 109.5 . .
C39 C40 H40B 109.5 . .
H40A C40 H40B 108.1 . .
N3 C41 C42 117.8(8) . .
N3 C41 H41A 107.8 . .
C42 C41 H41A 107.8 . .
N3 C41 H41B 107.8 . .
C42 C41 H41B 107.8 . .
H41A C41 H41B 107.2 . .
O21 C42 C41 109.3(9) . .
O21 C42 H42A 109.8 . .
C41 C42 H42A 109.8 . .
O21 C42 H42B 109.8 . .
C41 C42 H42B 109.8 . .
H42A C42 H42B 108.3 . .
N4 C43 C44 109.4(9) . .
N4 C43 H43A 109.8 . .
C44 C43 H43A 109.8 . .
N4 C43 H43B 109.8 . .
C44 C43 H43B 109.8 . .
H43A C43 H43B 108.2 . .
O22 C44 C43 112.0(12) . .
O22 C44 H44A 109.2 . .
C43 C44 H44A 109.2 . .
O22 C44 H44B 109.2 . .
C43 C44 H44B 109.2 . .
H44A C44 H44B 107.9 . .
N4 C45 C46 112.3(11) . .
N4 C45 H45A 109.1 . .
C46 C45 H45A 109.1 . .
N4 C45 H45B 109.1 . .
C46 C45 H45B 109.1 . .
H45A C45 H45B 107.9 . .
O23 C46 C45 109.5(11) . .
O23 C46 H46A 109.8 . .
C45 C46 H46A 109.8 . .
O23 C46 H46B 109.8 . .
C45 C46 H46B 109.8 . .
H46A C46 H46B 108.2 . .
C48 C47 N4 110.8(11) . .
C48 C47 H47A 109.5 . .
N4 C47 H47A 109.5 . .
C48 C47 H47B 109.5 . .
N4 C47 H47B 109.5 . .
H47A C47 H47B 108.1 . .
O24 C48 C47 109.7(9) . .
O24 C48 H48A 109.7 . .
C47 C48 H48A 109.7 . .
O24 C48 H48B 109.7 . .
C47 C48 H48B 109.7 . .
H48A C48 H48B 108.2 . .
N5 C49 C50 111.7(7) . .
N5 C49 H49A 109.3 . .
C50 C49 H49A 109.3 . .
N5 C49 H49B 109.3 . .
C50 C49 H49B 109.3 . .
H49A C49 H49B 107.9 . .
O25 C50 C49 108.7(7) . .
O25 C50 H50A 109.9 . .
C49 C50 H50A 109.9 . .
O25 C50 H50B 109.9 . .
C49 C50 H50B 109.9 . .
H50A C50 H50B 108.3 . .
N5 C51 C52 110.7(7) . .
N5 C51 H51A 109.5 . .
C52 C51 H51A 109.5 . .
N5 C51 H51B 109.5 . .
C52 C51 H51B 109.5 . .
H51A C51 H51B 108.1 . .
O26 C52 C51 109.9(7) . .
O26 C52 H52A 109.7 . .
C51 C52 H52A 109.7 . .
O26 C52 H52B 109.7 . .
C51 C52 H52B 109.7 . .
H52A C52 H52B 108.2 . .
C54 C53 N5 114.0(8) . .
C54 C53 H53A 108.7 . .
N5 C53 H53A 108.7 . .
C54 C53 H53B 108.7 . .
N5 C53 H53B 108.7 . .
H53A C53 H53B 107.6 . .
O27 C54 C53 110.3(9) . .
O27 C54 H54A 109.6 . .
C53 C54 H54A 109.6 . .
O27 C54 H54B 109.6 . .
C53 C54 H54B 109.6 . .
H54A C54 H54B 108.1 . .
N6 C55 C56 109.2(7) . .
N6 C55 H55A 109.8 . .
C56 C55 H55A 109.8 . .
N6 C55 H55B 109.8 . .
C56 C55 H55B 109.8 . .
H55A C55 H55B 108.3 . .
O28 C56 C55 110.7(7) . .
O28 C56 H56A 109.5 . .
C55 C56 H56A 109.5 . .
O28 C56 H56B 109.5 . .
C55 C56 H56B 109.5 . .
H56A C56 H56B 108.1 . .
C58 C57 N6 110.7(7) . .
C58 C57 H57A 109.5 . .
N6 C57 H57A 109.5 . .
C58 C57 H57B 109.5 . .
N6 C57 H57B 109.5 . .
H57A C57 H57B 108.1 . .
O29 C58 C57 108.8(7) . .
O29 C58 H58A 109.9 . .
C57 C58 H58A 109.9 . .
O29 C58 H58B 109.9 . .
C57 C58 H58B 109.9 . .
H58A C58 H58B 108.3 . .
N6 C59 C60 111.3(7) . .
N6 C59 H59A 109.4 . .
C60 C59 H59A 109.4 . .
N6 C59 H59B 109.4 . .
C60 C59 H59B 109.4 . .
H59A C59 H59B 108.0 . .
O30 C60 C59 108.1(7) . .
O30 C60 H60A 110.1 . .
C59 C60 H60A 110.1 . .
O30 C60 H60B 110.1 . .
C59 C60 H60B 110.1 . .
H60A C60 H60B 108.4 . .
N7 C61 C62 111.7(7) . .
N7 C61 H61A 109.3 . .
C62 C61 H61A 109.3 . .
N7 C61 H61B 109.3 . .
C62 C61 H61B 109.3 . .
H61A C61 H61B 107.9 . .
O31 C62 C61 108.9(6) . .
O31 C62 H62A 109.9 . .
C61 C62 H62A 109.9 . .
O31 C62 H62B 109.9 . .
C61 C62 H62B 109.9 . .
H62A C62 H62B 108.3 . .
N7 C63 C64 115.5(8) . .
N7 C63 H63A 108.4 . .
C64 C63 H63A 108.4 . .
N7 C63 H63B 108.4 . .
C64 C63 H63B 108.4 . .
H63A C63 H63B 107.5 . .
O32 C64 C63 116.8(8) . .
O32 C64 H64A 108.1 . .
C63 C64 H64A 108.1 . .
O32 C64 H64B 108.1 . .
C63 C64 H64B 108.1 . .
H64A C64 H64B 107.3 . .
C66 C65 N7 119.3(9) . .
C66 C65 H65A 107.5 . .
N7 C65 H65A 107.5 . .
C66 C65 H65B 107.5 . .
N7 C65 H65B 107.5 . .
H65A C65 H65B 107.0 . .
O33 C66 C65 114.8(11) . .
O33 C66 H66A 108.6 . .
C65 C66 H66A 108.6 . .
O33 C66 H66B 108.6 . .
C65 C66 H66B 108.6 . .
H66A C66 H66B 107.5 . .
N8 C67 C68 109.8(7) . .
N8 C67 H67A 109.7 . .
C68 C67 H67A 109.7 . .
N8 C67 H67B 109.7 . .
C68 C67 H67B 109.7 . .
H67A C67 H67B 108.2 . .
O34 C68 C67 110.8(6) . .
O34 C68 H68A 109.5 . .
C67 C68 H68A 109.5 . .
O34 C68 H68B 109.5 . .
C67 C68 H68B 109.5 . .
H68A C68 H68B 108.1 . .
N8 C69 C70 113.2(7) . .
N8 C69 H69A 108.9 . .
C70 C69 H69A 108.9 . .
N8 C69 H69B 108.9 . .
C70 C69 H69B 108.9 . .
H69A C69 H69B 107.7 . .
O36 C70 C69 108.3(7) . .
O36 C70 H70A 110.0 . .
C69 C70 H70A 110.0 . .
O36 C70 H70B 110.0 . .
C69 C70 H70B 110.0 . .
H70A C70 H70B 108.4 . .
N8 C71 C72 110.8(7) . .
N8 C71 H71A 109.5 . .
C72 C71 H71A 109.5 . .
N8 C71 H71B 109.5 . .
C72 C71 H71B 109.5 . .
H71A C71 H71B 108.1 . .
O35 C72 C71 109.1(7) . .
O35 C72 H72A 109.9 . .
C71 C72 H72A 109.9 . .
O35 C72 H72B 109.9 . .
C71 C72 H72B 109.9 . .
H72A C72 H72B 108.3 . .
N9 C73 C74 111.1(7) . .
N9 C73 H73A 109.4 . .
C74 C73 H73A 109.4 . .
N9 C73 H73B 109.4 . .
C74 C73 H73B 109.4 . .
H73A C73 H73B 108.0 . .
O37 C74 C73 107.5(6) . .
O37 C74 H74A 110.2 . .
C73 C74 H74A 110.2 . .
O37 C74 H74B 110.2 . .
C73 C74 H74B 110.2 . .
H74A C74 H74B 108.5 . .
N9 C75 C76 110.2(7) . .
N9 C75 H75A 109.6 . .
C76 C75 H75A 109.6 . .
N9 C75 H75B 109.6 . .
C76 C75 H75B 109.6 . .
H75A C75 H75B 108.1 . .
O38 C76 C75 108.7(8) . .
O38 C76 H76A 109.9 . .
C75 C76 H76A 109.9 . .
O38 C76 H76B 109.9 . .
C75 C76 H76B 109.9 . .
H76A C76 H76B 108.3 . .
N9 C77 C78 114.1(7) . .
N9 C77 H77A 108.7 . .
C78 C77 H77A 108.7 . .
N9 C77 H77B 108.7 . .
C78 C77 H77B 108.7 . .
H77A C77 H77B 107.6 . .
O39 C78 C77 109.4(8) . .
O39 C78 H78A 109.8 . .
C77 C78 H78A 109.8 . .
O39 C78 H78B 109.8 . .
C77 C78 H78B 109.8 . .
H78A C78 H78B 108.2 . .
N10 C79 C80 110.6(7) . .
N10 C79 H79A 109.5 . .
C80 C79 H79A 109.5 . .
N10 C79 H79B 109.5 . .
C80 C79 H79B 109.5 . .
H79A C79 H79B 108.1 . .
O40 C80 C79 108.9(7) . .
O40 C80 H80A 109.9 . .
C79 C80 H80A 109.9 . .
O40 C80 H80B 109.9 . .
C79 C80 H80B 109.9 . .
H80A C80 H80B 108.3 . .
N10 C81 C82 109.2(8) . .
N10 C81 H81A 109.8 . .
C82 C81 H81A 109.8 . .
N10 C81 H81B 109.8 . .
C82 C81 H81B 109.8 . .
H81A C81 H81B 108.3 . .
O41 C82 C81 110.3(9) . .
O41 C82 H82A 109.6 . .
C81 C82 H82A 109.6 . .
O41 C82 H82B 109.6 . .
C81 C82 H82B 109.6 . .
H82A C82 H82B 108.1 . .
N10 C83 C84 111.3(8) . .
N10 C83 H83A 109.4 . .
C84 C83 H83A 109.4 . .
N10 C83 H83B 109.4 . .
C84 C83 H83B 109.4 . .
H83A C83 H83B 108.0 . .
O42 C84 C83 107.1(8) . .
O42 C84 H84A 110.3 . .
C83 C84 H84A 110.3 . .
O42 C84 H84B 110.3 . .
C83 C84 H84B 110.3 . .
H84A C84 H84B 108.6 . .
N11 C85 C86 111.6(7) . .
N11 C85 H85A 109.3 . .
C86 C85 H85A 109.3 . .
N11 C85 H85B 109.3 . .
C86 C85 H85B 109.3 . .
H85A C85 H85B 108.0 . .
O43 C86 C85 109.6(7) . .
O43 C86 H86A 109.7 . .
C85 C86 H86A 109.7 . .
O43 C86 H86B 109.7 . .
C85 C86 H86B 109.7 . .
H86A C86 H86B 108.2 . .
N11 C87 C88 110.1(8) . .
N11 C87 H87A 109.6 . .
C88 C87 H87A 109.6 . .
N11 C87 H87B 109.6 . .
C88 C87 H87B 109.6 . .
H87A C87 H87B 108.2 . .
O44 C88 C87 112.6(7) . .
O44 C88 H88A 109.1 . .
C87 C88 H88A 109.1 . .
O44 C88 H88B 109.1 . .
C87 C88 H88B 109.1 . .
H88A C88 H88B 107.8 . .
N11 C89 C90 117.2(9) . .
N11 C89 H89A 108.0 . .
C90 C89 H89A 108.0 . .
N11 C89 H89B 108.0 . .
C90 C89 H89B 108.0 . .
H89A C89 H89B 107.2 . .
O45 C90 C89 114.6(11) . .
O45 C90 H90A 108.6 . .
C89 C90 H90A 108.6 . .
O45 C90 H90B 108.6 . .
C89 C90 H90B 108.6 . .
H90A C90 H90B 107.6 . .
N12 C91 C92 111.5(8) . .
N12 C91 H91A 109.3 . .
C92 C91 H91A 109.3 . .
N12 C91 H91B 109.3 . .
C92 C91 H91B 109.3 . .
H91A C91 H91B 108.0 . .
O46 C92 C91 110.3(7) . .
O46 C92 H92A 109.6 . .
C91 C92 H92A 109.6 . .
O46 C92 H92B 109.6 . .
C91 C92 H92B 109.6 . .
H92A C92 H92B 108.1 . .
N12 C93 C94 112.3(8) . .
N12 C93 H93A 109.1 . .
C94 C93 H93A 109.1 . .
N12 C93 H93B 109.1 . .
C94 C93 H93B 109.1 . .
H93A C93 H93B 107.9 . .
O47 C94 C93 111.0(7) . .
O47 C94 H94A 109.4 . .
C93 C94 H94A 109.4 . .
O47 C94 H94B 109.4 . .
C93 C94 H94B 109.4 . .
H94A C94 H94B 108.0 . .
N12 C95 C96 111.7(8) . .
N12 C95 H95A 109.3 . .
C96 C95 H95A 109.3 . .
N12 C95 H95B 109.3 . .
C96 C95 H95B 109.3 . .
H95A C95 H95B 107.9 . .
O48 C96 C95 109.2(7) . .
O48 C96 H96A 109.8 . .
C95 C96 H96A 109.8 . .
O48 C96 H96B 109.8 . .
C95 C96 H96B 109.8 . .
H96A C96 H96B 108.3 . .
C1 O1 Fe3 126.6(5) . .
C1 O2 Eu1 138.5(6) . .
C5 O3 Eu1 140.6(10) . .
C9 O5 Fe6 126.3(5) . .
C9 O6 Eu2 137.7(6) . .
C13 O7 Eu2 141.5(8) . .
C17 O9 Fe9 125.5(5) . .
C17 O10 Eu3 138.0(5) . .
C21 O11 Eu3 136.5(6) . .
C26 O13 Fe1 111.5(6) . .
C26 O13 Eu3 129.7(5) . .
Fe1 O13 Eu3 107.6(3) . .
C28 O14 Fe2 130.3(6) . 2_565
C28 O14 Fe1 121.8(6) . .
Fe2 O14 Fe1 107.4(3) 2_565 .
C30 O15 H15 109.9 . .
C32 O16 Fe2 120.9(5) . .
C34 O17 Fe2 116.8(5) . .
C34 O17 Fe1 122.1(5) . 2_565
Fe2 O17 Fe1 104.4(2) . 2_565
C36 O18 Fe3 133.4(5) . .
C36 O18 Fe2 121.2(5) . .
Fe3 O18 Fe2 105.0(2) . .
C38 O19 Fe2 122.7(5) . .
C38 O19 Fe3 110.6(5) . .
Fe2 O19 Fe3 103.7(2) . .
C40 O20 Fe3 117.9(5) . .
C40 O20 Eu1 133.3(5) . .
Fe3 O20 Eu1 102.0(2) . .
C42 O21 H21 109.6 . .
C44 O22 Fe3 125.5(6) . .
C44 O22 Eu1 121.1(7) . .
Fe3 O22 Eu1 104.2(3) . .
C46 O23 Eu1 126.3(11) . .
C46 O23 H123 103.9 . .
Eu1 O23 H123 105.4 . .
C48 O24 Fe4 128.9(6) . .
C48 O24 Eu1 120.8(6) . .
Fe4 O24 Eu1 108.2(3) . .
C50 O25 Fe4 111.4(5) . .
C50 O25 Eu1 127.2(5) . .
Fe4 O25 Eu1 107.0(2) . .
C52 O26 Fe4 121.4(5) . .
C52 O26 Fe5 131.3(5) . .
Fe4 O26 Fe5 106.9(2) . .
C54 O27 H27 109.2 . .
C56 O28 Fe5 121.2(5) . .
C58 O29 Fe4 124.3(5) . .
C58 O29 Fe5 114.8(5) . .
Fe4 O29 Fe5 105.2(2) . .
C60 O30 Fe6 133.0(5) . .
C60 O30 Fe5 121.1(5) . .
Fe6 O30 Fe5 104.5(2) . .
C62 O31 Fe5 122.4(5) . .
C62 O31 Fe6 110.8(5) . .
Fe5 O31 Fe6 103.9(2) . .
C64 O32 Fe6 118.3(5) . .
C64 O32 Eu2 131.0(6) . .
Fe6 O32 Eu2 102.9(2) . .
C66 O33 H33 109.1 . .
C68 O34 Fe6 125.4(5) . .
C68 O34 Eu2 121.9(4) . .
Fe6 O34 Eu2 104.4(2) . .
C72 O35 Eu2 125.9(5) . .
C72 O35 H135 105.9 . .
Eu2 O35 H135 106.2 . .
C70 O36 Fe7 127.9(5) . .
C70 O36 Eu2 120.6(5) . .
Fe7 O36 Eu2 110.3(2) . .
C74 O37 Fe7 111.7(5) . .
C74 O37 Eu2 127.9(5) . .
Fe7 O37 Eu2 107.9(2) . .
C76 O38 Fe7 121.4(5) . .
C76 O38 Fe8 131.3(6) . .
Fe7 O38 Fe8 106.8(3) . .
C78 O39 H39 109.5 . .
C80 O40 Fe7 124.7(5) . .
C80 O40 Fe8 116.0(5) . .
Fe7 O40 Fe8 104.8(2) . .
C82 O41 Fe8 121.1(6) . .
C84 O42 Fe9 132.1(5) . .
C84 O42 Fe8 121.8(5) . .
Fe9 O42 Fe8 105.5(3) . .
C86 O43 Fe8 123.2(5) . .
C86 O43 Fe9 109.5(5) . .
Fe8 O43 Fe9 104.7(3) . .
C88 O44 Fe9 119.3(5) . .
C88 O44 Eu3 132.8(5) . .
Fe9 O44 Eu3 102.3(2) . .
C90 O45 H45 102.0 . .
C92 O46 Fe9 126.7(5) . .
C92 O46 Eu3 121.8(5) . .
Fe9 O46 Eu3 103.2(2) . .
C94 O47 Eu3 124.5(5) . .
C94 O47 H147 105.1 . .
Eu3 O47 H147 105.5 . .
C96 O48 Fe1 130.8(5) . .
C96 O48 Eu3 118.7(5) . .
Fe1 O48 Eu3 109.3(3) . .
C25 N1 C29 110.6(8) . .
C25 N1 C27 113.1(9) . .
C29 N1 C27 110.3(8) . .
C25 N1 Fe1 106.7(6) . .
C29 N1 Fe1 113.4(7) . .
C27 N1 Fe1 102.6(6) . .
C33 N2 C35 111.8(7) . .
C33 N2 C31 112.7(7) . .
C35 N2 C31 112.2(9) . .
C33 N2 Fe2 109.9(6) . .
C35 N2 Fe2 107.0(5) . .
C31 N2 Fe2 102.7(5) . .
C41 N3 C39 112.2(7) . .
C41 N3 C37 111.6(7) . .
C39 N3 C37 113.6(7) . .
C41 N3 Fe3 110.5(5) . .
C39 N3 Fe3 101.6(5) . .
C37 N3 Fe3 106.8(5) . .
C43 N4 C45 111.1(11) . .
C43 N4 C47 108.6(12) . .
C45 N4 C47 112.3(10) . .
C43 N4 Eu1 107.9(6) . .
C45 N4 Eu1 105.0(10) . .
C47 N4 Eu1 111.8(6) . .
C49 N5 C51 112.2(7) . .
C49 N5 C53 111.9(7) . .
C51 N5 C53 110.5(7) . .
C49 N5 Fe4 106.1(5) . .
C51 N5 Fe4 104.0(5) . .
C53 N5 Fe4 111.8(5) . .
C55 N6 C59 111.8(7) . .
C55 N6 C57 113.9(7) . .
C59 N6 C57 113.4(7) . .
C55 N6 Fe5 102.5(5) . .
C59 N6 Fe5 105.7(5) . .
C57 N6 Fe5 108.5(5) . .
C63 N7 C61 114.2(8) . .
C63 N7 C65 109.8(8) . .
C61 N7 C65 111.2(8) . .
C63 N7 Fe6 104.3(5) . .
C61 N7 Fe6 106.1(5) . .
C65 N7 Fe6 110.9(5) . .
C69 N8 C67 109.2(6) . .
C69 N8 C71 111.3(6) . .
C67 N8 C71 110.0(6) . .
C69 N8 Eu2 110.3(4) . .
C67 N8 Eu2 107.6(5) . .
C71 N8 Eu2 108.3(5) . .
C77 N9 C75 111.4(7) . .
C77 N9 C73 111.6(6) . .
C75 N9 C73 112.6(7) . .
C77 N9 Fe7 111.5(5) . .
C75 N9 Fe7 102.9(5) . .
C73 N9 Fe7 106.5(5) . .
C81 N10 C83 111.3(8) . .
C81 N10 C79 112.9(8) . .
C83 N10 C79 113.6(8) . .
C81 N10 Fe8 103.5(6) . .
C83 N10 Fe8 106.4(5) . .
C79 N10 Fe8 108.3(5) . .
C85 N11 C89 111.2(7) . .
C85 N11 C87 114.9(7) . .
C89 N11 C87 109.8(7) . .
C85 N11 Fe9 106.4(6) . .
C89 N11 Fe9 111.5(5) . .
C87 N11 Fe9 102.8(5) . .
C93 N12 C91 110.8(7) . .
C93 N12 C95 112.2(7) . .
C91 N12 C95 109.8(7) . .
C93 N12 Eu3 106.6(5) . .
C91 N12 Eu3 107.1(5) . .
C95 N12 Eu3 110.1(5) . .
N14 N13 Fe1 130.8(8) . .
N13 N14 N15 179.7(14) . .
N17 N16 Fe4 133.9(8) . .
N16 N17 N18 177.7(14) . .
N17A N16A Fe4 153.7(17) . .
N18A N17A N16A 173(4) . .
N20 N19 Fe7 145.9(13) . .
N19 N20 N21 177(3) . .
N20A N19A Fe7 138.4(13) . .
N21A N20A N19A 176(2) . .
N22 C98 C97 174.2 . .
C98 C97 H97A 109.5 . .
C98 C97 H97B 109.5 . .
H97A C97 H97B 109.5 . .
C98 C97 H97C 109.5 . .
H97A C97 H97C 109.5 . .
H97B C97 H97C 109.5 . .
C1M O1M H1M 110.0 . .
O1M C1M H1M1 104.4 . .
O1M C1M H1M2 112.4 . .
H1M1 C1M H1M2 109.5 . .
O1M C1M H1M3 111.5 . .
H1M1 C1M H1M3 109.5 . .
H1M2 C1M H1M3 109.5 . .
C2M O2M H2M 112.5 . .
O2M C2M H2M1 111.8 . .
O2M C2M H2M2 99.3 . .
H2M1 C2M H2M2 109.5 . .
O2M C2M H2M3 116.7 . .
H2M1 C2M H2M3 109.5 . .
H2M2 C2M H2M3 109.5 . .
C3M O3M H3M 110.4 . .
O3M C3M H3M1 107.6 . .
O3M C3M H3M2 112.7 . .
H3M1 C3M H3M2 109.5 . .
O3M C3M H3M3 108.0 . .
H3M1 C3M H3M3 109.5 . .
H3M2 C3M H3M3 109.5 . .
C4M O4M H4M 108.7 . .
O4M C4M H4M1 109.3 . .
O4M C4M H4M2 110.4 . .
H4M1 C4M H4M2 109.5 . .
O4M C4M H4M3 108.7 . .
H4M1 C4M H4M3 109.5 . .
H4M2 C4M H4M3 109.5 . .
C5M O5M H5M 108.7 . .
O5M C5M H5M1 112.4 . .
O5M C5M H5M2 109.9 . .
H5M1 C5M H5M2 109.5 . .
O5M C5M H5M3 106.1 . .
H5M1 C5M H5M3 109.5 . .
H5M2 C5M H5M3 109.5 . .
N23 C99 C100 172(4) . .
C99 C100 H10B 108.8 . .
C99 C100 H10C 111.0 . .
H10B C100 H10C 109.5 . .
C99 C100 H10D 108.7 . .
H10B C100 H10D 109.5 . .
H10C C100 H10D 109.5 . .

loop_
_geom_bond_atom_site_label_1
_geom_bond_atom_site_label_2
_geom_bond_distance
_geom_bond_site_symmetry_2
Eu1 O22 2.354(6) .
Eu1 O25 2.366(5) .
Eu1 O24 2.366(6) .
Eu1 O3 2.380(7) .
Eu1 O20 2.382(5) .
Eu1 O2 2.403(6) .
Eu1 O23 2.418(7) .
Eu1 N4 2.683(10) .
Eu1 Fe3 3.3909(13) .
Eu1 Fe4 3.5006(13) .
Eu2 O7 2.342(6) .
Eu2 O36 2.358(5) .
Eu2 O34 2.363(5) .
Eu2 O37 2.376(5) .
Eu2 O32 2.394(5) .
Eu2 O6 2.421(5) .
Eu2 O35 2.448(6) .
Eu2 N8 2.670(6) .
Eu2 Fe6 3.4120(12) .
Eu2 Fe7 3.5336(12) .
Eu3 O11 2.352(6) .
Eu3 O46 2.361(6) .
Eu3 O13 2.368(5) .
Eu3 O48 2.372(5) .
Eu3 O44 2.381(5) .
Eu3 O10 2.407(5) .
Eu3 O47 2.419(5) .
Eu3 N12 2.680(7) .
Eu3 Fe9 3.3867(12) .
Eu3 Fe1 3.5204(13) .
Fe1 O48 1.933(6) .
Fe1 O13 1.986(6) .
Fe1 O14 1.994(6) .
Fe1 N13 2.009(10) .
Fe1 O17 2.039(6) 2_565
Fe1 N1 2.300(8) .
Fe2 O16 1.900(7) .
Fe2 O14 1.992(6) 2_565
Fe2 O19 2.000(5) .
Fe2 O17 2.026(6) .
Fe2 O18 2.033(6) .
Fe2 N2 2.252(7) .
Fe3 O22 1.931(6) .
Fe3 O18 1.963(6) .
Fe3 O20 1.968(5) .
Fe3 O19 2.032(6) .
Fe3 O1 2.043(6) .
Fe3 N3 2.225(7) .
Fe4 O24 1.943(6) .
Fe4 O25 1.979(6) .
Fe4 O26 1.989(5) .
Fe4 O29 2.011(6) .
Fe4 N16A 2.030(8) .
Fe4 N16 2.030(8) .
Fe4 N5 2.269(7) .
Fe5 O28 1.901(5) .
Fe5 O26 1.995(5) .
Fe5 O31 2.003(5) .
Fe5 O29 2.019(5) .
Fe5 O30 2.035(5) .
Fe5 N6 2.260(7) .
Fe6 O34 1.942(5) .
Fe6 O32 1.956(5) .
Fe6 O30 1.981(5) .
Fe6 O31 2.029(5) .
Fe6 O5 2.035(6) .
Fe6 N7 2.261(7) .
Fe7 O36 1.939(5) .
Fe7 O38 1.984(6) .
Fe7 O37 1.986(5) .
Fe7 N19 2.016(9) .
Fe7 O40 2.016(5) .
Fe7 N19A 2.056(10) .
Fe7 N9 2.266(7) .
Fe8 O41 1.902(7) .
Fe8 O43 1.992(6) .
Fe8 O38 2.001(6) .
Fe8 O40 2.020(6) .
Fe8 O42 2.027(6) .
Fe8 N10 2.270(8) .
Fe9 O46 1.947(6) .
Fe9 O44 1.953(5) .
Fe9 O42 1.965(6) .
Fe9 O43 2.023(6) .
Fe9 O9 2.030(5) .
Fe9 N11 2.269(7) .
C1 O2 1.230(10) .
C1 O1 1.287(10) .
C1 C2 1.509(12) .
C2 C4 1.475(15) .
C2 C3 1.509(13) .
C2 H2 1.0000 .
C3 H3A 0.9800 .
C3 H3B 0.9800 .
C3 H3C 0.9800 .
C4 H4A 0.9800 .
C4 H4B 0.9800 .
C4 H4C 0.9800 .
C5 O3 1.216(13) .
C5 O4 1.254(9) .
C5 C6 1.43(2) .
C6 C7 1.557(17) .
C6 C7A 1.564(19) .
C6 C8 1.586(18) .
C6 C8A 1.591(19) .
C6 H6A 1.0000 .
C6 H6B 1.0000 .
C7 H7A 0.9800 .
C7 H7B 0.9800 .
C7 H7C 0.9800 .
C8 H8A 0.9800 .
C8 H8B 0.9800 .
C8 H8C 0.9800 .
C7A H7A1 0.9800 .
C7A H7A2 0.9800 .
C7A H7A3 0.9800 .
C8A H8A1 0.9800 .
C8A H8A2 0.9800 .
C8A H8A3 0.9800 .
C9 O6 1.244(10) .
C9 O5 1.284(11) .
C9 C10 1.503(13) .
C10 C11 1.379(9) .
C10 C12 1.387(9) .
C10 C12A 1.387(10) .
C10 C11A 1.392(10) .
C10 H10A 1.0000 .
C10 H10Z 1.0000 .
C11 H11A 0.9800 .
C11 H11B 0.9800 .
C11 H11C 0.9800 .
C12 H12A 0.9800 .
C12 H12B 0.9800 .
C12 H12C 0.9800 .
C11A H11D 0.9800 .
C11A H11E 0.9800 .
C11A H11F 0.9800 .
C12A H12D 0.9800 .
C12A H12E 0.9800 .
C12A H12F 0.9800 .
C13 O7 1.226(13) .
C13 O8 1.276(16) .
C13 C14 1.467(16) .
C14 C15 1.466(18) .
C14 C16 1.518(17) .
C14 H14 1.0000 .
C15 H15A 0.9800 .
C15 H15B 0.9800 .
C15 H15C 0.9800 .
C16 H16A 0.9800 .
C16 H16B 0.9800 .
C16 H16C 0.9800 .
C17 O10 1.246(9) .
C17 O9 1.272(9) .
C17 C18 1.523(11) .
C18 C20 1.478(14) .
C18 C19 1.533(15) .
C18 H18 1.0000 .
C19 H19A 0.9800 .
C19 H19B 0.9800 .
C19 H19C 0.9800 .
C20 H20A 0.9800 .
C20 H20B 0.9800 .
C20 H20C 0.9800 .
C21 O12 1.236(10) .
C21 O11 1.285(10) .
C21 C22 1.510(13) .
C22 C23 1.390(16) .
C22 C24 1.530(14) .
C22 H22 1.0000 .
C23 H23A 0.9800 .
C23 H23B 0.9800 .
C23 H23C 0.9800 .
C24 H24A 0.9800 .
C24 H24B 0.9800 .
C24 H24C 0.9800 .
C25 N1 1.453(14) .
C25 C26 1.545(16) .
C25 H25A 0.9900 .
C25 H25B 0.9900 .
C26 O13 1.414(10) .
C26 H26A 0.9900 .
C26 H26B 0.9900 .
C27 C28 1.488(15) .
C27 N1 1.488(12) .
C27 H27A 0.9900 .
C27 H27B 0.9900 .
C28 O14 1.417(10) .
C28 H28A 0.9900 .
C28 H28B 0.9900 .
C29 N1 1.483(14) .
C29 C30 1.491(16) .
C29 H29A 0.9900 .
C29 H29B 0.9900 .
C30 O15 1.364(16) .
C30 H30A 0.9900 .
C30 H30B 0.9900 .
C31 N2 1.484(12) .
C31 C32 1.533(13) .
C31 H31A 0.9900 .
C31 H31B 0.9900 .
C32 O16 1.404(11) .
C32 H32A 0.9900 .
C32 H32B 0.9900 .
C33 N2 1.458(11) .
C33 C34 1.512(12) .
C33 H33A 0.9900 .
C33 H33B 0.9900 .
C34 O17 1.420(9) .
C34 H34A 0.9900 .
C34 H34B 0.9900 .
C35 N2 1.482(13) .
C35 C36 1.535(13) .
C35 H35A 0.9900 .
C35 H35B 0.9900 .
C36 O18 1.421(9) .
C36 H36A 0.9900 .
C36 H36B 0.9900 .
C37 N3 1.496(11) .
C37 C38 1.505(13) .
C37 H37A 0.9900 .
C37 H37B 0.9900 .
C38 O19 1.408(10) .
C38 H38A 0.9900 .
C38 H38B 0.9900 .
C39 N3 1.486(10) .
C39 C40 1.518(12) .
C39 H39A 0.9900 .
C39 H39B 0.9900 .
C40 O20 1.394(10) .
C40 H40A 0.9900 .
C40 H40B 0.9900 .
C41 N3 1.482(10) .
C41 C42 1.488(13) .
C41 H41A 0.9900 .
C41 H41B 0.9900 .
C42 O21 1.426(13) .
C42 H42A 0.9900 .
C42 H42B 0.9900 .
C43 N4 1.457(18) .
C43 C44 1.500(19) .
C43 H43A 0.9900 .
C43 H43B 0.9900 .
C44 O22 1.413(11) .
C44 H44A 0.9900 .
C44 H44B 0.9900 .
C45 N4 1.488(19) .
C45 C46 1.55(3) .
C45 H45A 0.9900 .
C45 H45B 0.9900 .
C46 O23 1.397(18) .
C46 H46A 0.9900 .
C46 H46B 0.9900 .
C47 C48 1.492(15) .
C47 N4 1.508(14) .
C47 H47A 0.9900 .
C47 H47B 0.9900 .
C48 O24 1.411(11) .
C48 H48A 0.9900 .
C48 H48B 0.9900 .
C49 N5 1.473(11) .
C49 C50 1.490(11) .
C49 H49A 0.9900 .
C49 H49B 0.9900 .
C50 O25 1.420(9) .
C50 H50A 0.9900 .
C50 H50B 0.9900 .
C51 N5 1.497(10) .
C51 C52 1.500(11) .
C51 H51A 0.9900 .
C51 H51B 0.9900 .
C52 O26 1.410(9) .
C52 H52A 0.9900 .
C52 H52B 0.9900 .
C53 C54 1.506(14) .
C53 N5 1.504(11) .
C53 H53A 0.9900 .
C53 H53B 0.9900 .
C54 O27 1.416(11) .
C54 H54A 0.9900 .
C54 H54B 0.9900 .
C55 N6 1.472(11) .
C55 C56 1.519(12) .
C55 H55A 0.9900 .
C55 H55B 0.9900 .
C56 O28 1.410(9) .
C56 H56A 0.9900 .
C56 H56B 0.9900 .
C57 C58 1.480(13) .
C57 N6 1.481(11) .
C57 H57A 0.9900 .
C57 H57B 0.9900 .
C58 O29 1.435(10) .
C58 H58A 0.9900 .
C58 H58B 0.9900 .
C59 N6 1.480(11) .
C59 C60 1.511(12) .
C59 H59A 0.9900 .
C59 H59B 0.9900 .
C60 O30 1.414(9) .
C60 H60A 0.9900 .
C60 H60B 0.9900 .
C61 N7 1.466(11) .
C61 C62 1.509(12) .
C61 H61A 0.9900 .
C61 H61B 0.9900 .
C62 O31 1.423(9) .
C62 H62A 0.9900 .
C62 H62B 0.9900 .
C63 N7 1.448(12) .
C63 C64 1.454(10) .
C63 H63A 0.9900 .
C63 H63B 0.9900 .
C64 O32 1.356(10) .
C64 H64A 0.9900 .
C64 H64B 0.9900 .
C65 C66 1.483(14) .
C65 N7 1.490(11) .
C65 H65A 0.9900 .
C65 H65B 0.9900 .
C66 O33 1.381(13) .
C66 H66A 0.9900 .
C66 H66B 0.9900 .
C67 N8 1.484(10) .
C67 C68 1.504(11) .
C67 H67A 0.9900 .
C67 H67B 0.9900 .
C68 O34 1.420(9) .
C68 H68A 0.9900 .
C68 H68B 0.9900 .
C69 N8 1.480(10) .
C69 C70 1.505(11) .
C69 H69A 0.9900 .
C69 H69B 0.9900 .
C70 O36 1.422(9) .
C70 H70A 0.9900 .
C70 H70B 0.9900 .
C71 N8 1.488(10) .
C71 C72 1.499(12) .
C71 H71A 0.9900 .
C71 H71B 0.9900 .
C72 O35 1.444(10) .
C72 H72A 0.9900 .
C72 H72B 0.9900 .
C73 N9 1.492(11) .
C73 C74 1.533(12) .
C73 H73A 0.9900 .
C73 H73B 0.9900 .
C74 O37 1.419(9) .
C74 H74A 0.9900 .
C74 H74B 0.9900 .
C75 N9 1.492(10) .
C75 C76 1.512(14) .
C75 H75A 0.9900 .
C75 H75B 0.9900 .
C76 O38 1.410(10) .
C76 H76A 0.9900 .
C76 H76B 0.9900 .
C77 N9 1.487(11) .
C77 C78 1.512(11) .
C77 H77A 0.9900 .
C77 H77B 0.9900 .
C78 O39 1.415(11) .
C78 H78A 0.9900 .
C78 H78B 0.9900 .
C79 N10 1.489(12) .
C79 C80 1.510(13) .
C79 H79A 0.9900 .
C79 H79B 0.9900 .
C80 O40 1.418(9) .
C80 H80A 0.9900 .
C80 H80B 0.9900 .
C81 N10 1.445(13) .
C81 C82 1.516(15) .
C81 H81A 0.9900 .
C81 H81B 0.9900 .
C82 O41 1.415(12) .
C82 H82A 0.9900 .
C82 H82B 0.9900 .
C83 N10 1.487(12) .
C83 C84 1.503(13) .
C83 H83A 0.9900 .
C83 H83B 0.9900 .
C84 O42 1.432(10) .
C84 H84A 0.9900 .
C84 H84B 0.9900 .
C85 N11 1.462(11) .
C85 C86 1.521(14) .
C85 H85A 0.9900 .
C85 H85B 0.9900 .
C86 O43 1.433(11) .
C86 H86A 0.9900 .
C86 H86B 0.9900 .
C87 N11 1.489(11) .
C87 C88 1.514(12) .
C87 H87A 0.9900 .
C87 H87B 0.9900 .
C88 O44 1.391(10) .
C88 H88A 0.9900 .
C88 H88B 0.9900 .
C89 N11 1.486(12) .
C89 C90 1.491(14) .
C89 H89A 0.9900 .
C89 H89B 0.9900 .
C90 O45 1.308(17) .
C90 H90A 0.9900 .
C90 H90B 0.9900 .
C91 N12 1.480(12) .
C91 C92 1.512(12) .
C91 H91A 0.9900 .
C91 H91B 0.9900 .
C92 O46 1.421(10) .
C92 H92A 0.9900 .
C92 H92B 0.9900 .
C93 N12 1.461(11) .
C93 C94 1.501(13) .
C93 H93A 0.9900 .
C93 H93B 0.9900 .
C94 O47 1.431(11) .
C94 H94A 0.9900 .
C94 H94B 0.9900 .
C95 N12 1.503(11) .
C95 C96 1.506(14) .
C95 H95A 0.9900 .
C95 H95B 0.9900 .
C96 O48 1.406(11) .
C96 H96A 0.9900 .
C96 H96B 0.9900 .
O14 Fe2 1.992(6) 2_565
O15 H15 0.8399 .
O17 Fe1 2.039(6) 2_565
O21 H21 0.8401 .
O23 H123 0.9943 .
O27 H27 0.8399 .
O33 H33 0.8400 .
O35 H135 0.9926 .
O39 H39 0.8400 .
O45 H45 0.8541 .
O47 H147 0.9930 .
N13 N14 1.149(16) .
N14 N15 1.244(16) .
N16 N17 1.177(7) .
N17 N18 1.194(7) .
N16A N17A 1.204(8) .
N17A N18A 1.202(9) .
N19 N20 1.182(8) .
N20 N21 1.203(8) .
N19A N20A 1.211(7) .
N20A N21A 1.192(8) .
N22 C98 1.1156 .
C98 C97 1.4178 .
C97 H97A 0.9799 .
C97 H97B 0.9799 .
C97 H97C 0.9799 .
O1M C1M 1.41(2) .
O1M H1M 0.8400 .
C1M H1M1 0.9800 .
C1M H1M2 0.9800 .
C1M H1M3 0.9800 .
O2M C2M 1.38(3) .
O2M H2M 0.8400 .
C2M H2M1 0.9800 .
C2M H2M2 0.9800 .
C2M H2M3 0.9800 .
O3M C3M 1.39(3) .
O3M H3M 0.8400 .
C3M H3M1 0.9800 .
C3M H3M2 0.9800 .
C3M H3M3 0.9800 .
O4M C4M 1.39(3) .
O4M H4M 0.8400 .
C4M H4M1 0.9799 .
C4M H4M2 0.9800 .
C4M H4M3 0.9800 .
O5M C5M 1.39(3) .
O5M H5M 0.8400 .
C5M H5M1 0.9800 .
C5M H5M2 0.9800 .
C5M H5M3 0.9800 .
N23 C99 1.24(5) .
C99 C100 1.53(2) .
C100 H10B 0.9800 .
C100 H10C 0.9800 .
C100 H10D 0.9800 .

loop_
_geom_hbond_atom_site_label_D
_geom_hbond_atom_site_label_H
_geom_hbond_atom_site_label_A
_geom_hbond_distance_DH
_geom_hbond_distance_HA
_geom_hbond_distance_DA
_geom_hbond_angle_DHA
_geom_hbond_site_symmetry_A
O21 H21 N18 0.84 1.94 2.755(14) 163.1 1_455
O23 H123 O4 0.99 1.58 2.489(18) 148.8 .
O27 H27 O16 0.84 2.03 2.618(9) 126.4 .
O35 H135 O8 0.99 1.67 2.549(12) 144.8 .
O39 H39 O28 0.84 1.77 2.610(8) 175.4 .
O47 H147 O12 0.99 1.58 2.521(9) 157.0 .
O1M H1M O39 0.84 1.93 2.770(11) 173.7 1_655
